data_7006751
loop_
_publ_author_name
'Yamada, Susumu'
'Yasui, Masanori'
'Nogami, Takashi'
'Ishida, Takayuki'

_publ_section_title
;
 Self-assembled meso-helicates of linear trinuclear nickel(II)-radical
 complexes with triple pyrazolate bridges.
;
_journal_issue 13
_journal_name_full 'Dalton transactions (Cambridge, England : 2003)'
_journal_page_first 1622
_journal_page_last 1626
_journal_paper_doi 10.1039/b513618k
_journal_year 2006
_chemical_formula_moiety 'C60 H84 N24 Ni3 O6, 4(C2 H3 N1) '
_chemical_formula_sum 'C68 H96 N28 Ni3 O6'
_chemical_formula_weight 1577.79
_space_group_IT_number 14
_symmetry_cell_setting monoclinic
_symmetry_Int_Tables_number 14
_symmetry_space_group_name_Hall '-P 2yn'
_symmetry_space_group_name_H-M 'P 1 21/n 1'
_audit_creation_date 2004-11-02
_audit_creation_method 'by CrystalStructure v3.5.1'
_cell_angle_alpha 90
_cell_angle_beta 96.95(6)
_cell_angle_gamma 90
_cell_formula_units_Z 2
_cell_length_a 13.351(9)
_cell_length_b 21.28(1)
_cell_length_c 13.82(1)
_cell_measurement_reflns_used 28784
_cell_measurement_temperature 90.
_cell_measurement_theta_max 27.5
_cell_measurement_theta_min 1.0
_cell_volume 3898(4)
_computing_cell_refinement PROCESS-AUTO
_computing_data_collection PROCESS-AUTO
_computing_data_reduction CrystalStructure
_computing_publication_material 'CrystalStructure Ver. 3.5.1'
_computing_structure_refinement CRYSTALS
_computing_structure_solution SIR92
_diffrn_detector_area_resol_mean 10.00
_diffrn_measured_fraction_theta_full 0.9806
_diffrn_measured_fraction_theta_max 0.9806
_diffrn_measurement_device_type 'Rigaku RAXIS-RAPID'
_diffrn_measurement_method \w
_diffrn_radiation_type 'Mo K\a'
_diffrn_radiation_wavelength 0.7107
_diffrn_reflns_av_R_equivalents 0.109
_diffrn_reflns_limit_h_max 17
_diffrn_reflns_limit_h_min -17
_diffrn_reflns_limit_k_max 27
_diffrn_reflns_limit_k_min -26
_diffrn_reflns_limit_l_max 17
_diffrn_reflns_limit_l_min -15
_diffrn_reflns_number 58530
_diffrn_reflns_theta_full 27.10
_diffrn_reflns_theta_max 27.10
_exptl_absorpt_coefficient_mu 0.785
_exptl_absorpt_correction_T_max 0.924
_exptl_absorpt_correction_T_min 0.780
_exptl_absorpt_correction_type numerical
_exptl_absorpt_process_details
;
Higashi, T. (1999). Program for Absorption Correction.
Rigaku Corporation, Tokyo, Japan.
;
_exptl_crystal_colour red
_exptl_crystal_density_diffrn 1.344
_exptl_crystal_density_method 'not measured'
_exptl_crystal_description block
_exptl_crystal_F_000 1664.00
_exptl_crystal_size_max 0.30
_exptl_crystal_size_mid 0.30
_exptl_crystal_size_min 0.10
_refine_diff_density_max 1.45
_refine_diff_density_min -1.34
_refine_ls_extinction_method none
_refine_ls_goodness_of_fit_ref 1.487
_refine_ls_hydrogen_treatment refall
_refine_ls_number_parameters 523
_refine_ls_number_reflns 8436
_refine_ls_R_factor_gt 0.054
_refine_ls_shift/su_max 0.0000
_refine_ls_structure_factor_coef F
_refine_ls_weighting_details 'w = 1/\s^2^(Fo)'
_refine_ls_weighting_scheme sigma
_refine_ls_wR_factor_ref 0.051
_reflns_number_gt 4496
_reflns_number_total 8683
_reflns_threshold_expression F^2^>2.0\s(F^2^)
_cod_data_source_file b513618k.txt
_cod_data_source_block '_[Ni3(pzIN)6]_4(AN)'
_cod_original_cell_volume 3897(4)
_cod_original_formula_sum 'C68 H96 N28 Ni3 O6 '
_cod_database_code 7006751

loop_
_symmetry_equiv_pos_as_xyz
x,y,z
-x,-y,-z
-x+1/2,y+1/2,-z+1/2
x+1/2,-y+1/2,z+1/2

loop_
_atom_site_label
_atom_site_type_symbol
_atom_site_fract_x
_atom_site_fract_y
_atom_site_fract_z
_atom_site_U_iso_or_equiv
_atom_site_adp_type
_atom_site_occupancy
_atom_site_symmetry_multiplicity
_atom_site_calc_flag
_atom_site_refinement_flags
_atom_site_disorder_assembly
_atom_site_disorder_group
Ni(1) Ni 0.0000 0.0000 0.0000 0.0161(3) Uani 1.00 1 d . . .
Ni(2) Ni 0.15740(5) 0.10129(3) 0.17282(4) 0.0160(2) Uani 1.00 1 d . . .
O(1) O 0.3098(3) 0.0812(1) 0.2338(2) 0.023(1) Uani 1.00 1 d . . .
O(2) O 0.2028(3) 0.1940(1) 0.1499(2) 0.021(1) Uani 1.00 1 d . . .
O(3) O 0.1334(3) 0.1292(1) 0.3133(2) 0.022(1) Uani 1.00 1 d . . .
N(1) N 0.1424(3) 0.0370(2) -0.0221(3) 0.017(1) Uani 1.00 1 d . . .
N(2) N 0.2043(3) 0.0648(2) 0.0501(3) 0.016(1) Uani 1.00 1 d . . .
N(3) N 0.3779(3) 0.1030(2) 0.1833(3) 0.020(1) Uani 1.00 1 d . . .
N(4) N 0.4602(4) 0.1232(2) 0.0549(3) 0.032(1) Uani 1.00 1 d . . .
N(5) N -0.0433(3) 0.0880(2) 0.0499(3) 0.019(1) Uani 1.00 1 d . . .
N(6) N 0.0234(3) 0.1275(2) 0.0996(3) 0.016(1) Uani 1.00 1 d . . .
N(7) N 0.1359(4) 0.2384(2) 0.1719(3) 0.023(1) Uani 1.00 1 d . . .
N(8) N -0.0080(4) 0.2925(2) 0.1742(3) 0.026(1) Uani 1.00 1 d . . .
N(9) N 0.0583(3) -0.0261(2) 0.1429(3) 0.018(1) Uani 1.00 1 d . . .
N(10) N 0.1006(3) 0.0167(2) 0.2072(3) 0.016(1) Uani 1.00 1 d . . .
N(11) N 0.1590(3) 0.0875(2) 0.3851(3) 0.019(1) Uani 1.00 1 d . . .
N(12) N 0.1710(3) -0.0007(2) 0.4742(2) 0.023(1) Uani 1.00 1 d . . .
N(13) N -0.2339(5) 0.1305(3) 0.4109(4) 0.057(2) Uani 1.00 1 d . . .
N(14) N -0.2158(5) 0.2925(3) 0.2633(4) 0.063(2) Uani 1.00 1 d . . .
C(1) C 0.2961(4) 0.0712(2) 0.0199(3) 0.018(1) Uani 1.00 1 d . . .
C(2) C 0.2962(4) 0.0474(2) -0.0751(4) 0.023(2) Uani 1.00 1 d . . .
C(3) C 0.1969(4) 0.0267(2) -0.0977(3) 0.022(2) Uani 1.00 1 d . . .
C(4) C 0.3792(4) 0.0995(3) 0.0832(3) 0.021(1) Uani 1.00 1 d . . .
C(5) C 0.4808(4) 0.1214(2) 0.2293(3) 0.023(1) Uani 1.00 1 d . . .
C(6) C 0.5199(4) 0.1546(2) 0.1411(4) 0.027(2) Uani 1.00 1 d . . .
C(7) C 0.5362(4) 0.0601(2) 0.2591(4) 0.030(2) Uani 1.00 1 d . . .
C(8) C 0.4763(4) 0.1616(3) 0.3188(4) 0.031(2) Uani 1.00 1 d . . .
C(9) C 0.6315(4) 0.1487(3) 0.1354(4) 0.038(2) Uani 1.00 1 d . . .
C(10) C 0.4891(5) 0.2243(2) 0.1327(4) 0.041(2) Uani 1.00 1 d . . .
C(11) C -0.0194(4) 0.1852(2) 0.0999(3) 0.017(1) Uani 1.00 1 d . . .
C(12) C -0.1168(4) 0.1836(2) 0.0500(4) 0.025(2) Uani 1.00 1 d . . .
C(13) C -0.1284(4) 0.1218(2) 0.0207(3) 0.023(2) Uani 1.00 1 d . . .
C(14) C 0.0360(4) 0.2374(2) 0.1484(4) 0.020(2) Uani 1.00 1 d . . .
C(15) C 0.1690(4) 0.3017(2) 0.2080(3) 0.023(2) Uani 1.00 1 d . . .
C(18) C 0.1970(4) 0.3382(3) 0.1191(4) 0.035(2) Uani 1.00 1 d . . .
C(17) C 0.2596(4) 0.2959(2) 0.2861(4) 0.030(2) Uani 1.00 1 d . . .
C(16) C 0.0694(5) 0.3246(3) 0.2447(4) 0.033(2) Uani 1.00 1 d . . .
C(19) C 0.0541(5) 0.3961(3) 0.2420(4) 0.045(2) Uani 1.00 1 d . . .
C(20) C 0.0588(5) 0.3003(3) 0.3482(3) 0.041(2) Uani 1.00 1 d . . .
C(21) C 0.1100(4) -0.0102(2) 0.2978(3) 0.016(1) Uani 1.00 1 d . . .
C(22) C 0.0740(4) -0.0720(2) 0.2904(3) 0.019(1) Uani 1.00 1 d . . .
C(23) C 0.0412(4) -0.0793(2) 0.1919(3) 0.022(2) Uani 1.00 1 d . . .
C(24) C 0.1479(4) 0.0257(2) 0.3827(3) 0.017(1) Uani 1.00 1 d . . .
C(25) C 0.1817(4) 0.1101(2) 0.4876(3) 0.023(1) Uani 1.00 1 d . . .
C(26) C 0.2300(4) 0.0488(2) 0.5346(3) 0.025(2) Uani 1.00 1 d . . .
C(27) C 0.0803(4) 0.1261(3) 0.5223(3) 0.031(2) Uani 1.00 1 d . . .
C(28) C 0.2479(4) 0.1669(2) 0.4944(3) 0.034(2) Uani 1.00 1 d . . .
C(29) C 0.3419(4) 0.0427(3) 0.5198(4) 0.032(2) Uani 1.00 1 d . . .
C(30) C 0.2180(4) 0.0428(3) 0.6410(3) 0.034(2) Uani 1.00 1 d . . .
C(31) C -0.1770(5) 0.1255(3) 0.3593(4) 0.040(2) Uani 1.00 1 d . . .
C(32) C -0.1041(5) 0.1143(3) 0.2910(4) 0.057(2) Uani 1.00 1 d . . .
C(33) C -0.2608(5) 0.2948(3) 0.3288(4) 0.040(2) Uani 1.00 1 d . . .
C(34) C -0.3165(5) 0.2968(3) 0.4141(4) 0.049(2) Uani 1.00 1 d . . .
H(1) H 0.3503(4) 0.0458(2) -0.1137(4) 0.028(2) Uiso 1.00 1 c . . .
H(2) H 0.1703(4) 0.0072(2) -0.1571(3) 0.027(2) Uiso 1.00 1 c . . .
H(3) H 0.5008(4) 0.0375(2) 0.3036(4) 0.035(2) Uiso 1.00 1 c . . .
H(4) H 0.5397(4) 0.0355(2) 0.2024(4) 0.035(2) Uiso 1.00 1 c . . .
H(5) H 0.6026(4) 0.0692(2) 0.2889(4) 0.035(2) Uiso 1.00 1 c . . .
H(6) H 0.5426(4) 0.1727(3) 0.3465(4) 0.037(2) Uiso 1.00 1 c . . .
H(7) H 0.4392(4) 0.1987(3) 0.3001(4) 0.037(2) Uiso 1.00 1 c . . .
H(8) H 0.4436(4) 0.1392(3) 0.3654(4) 0.037(2) Uiso 1.00 1 c . . .
H(9) H 0.6487(4) 0.1054(3) 0.1340(4) 0.046(2) Uiso 1.00 1 c . . .
H(10) H 0.6462(4) 0.1683(3) 0.0770(4) 0.046(2) Uiso 1.00 1 c . . .
H(11) H 0.6696(4) 0.1682(3) 0.1898(4) 0.046(2) Uiso 1.00 1 c . . .
H(12) H 0.5241(5) 0.2471(2) 0.1855(4) 0.049(2) Uiso 1.00 1 c . . .
H(13) H 0.5056(5) 0.2412(2) 0.0729(4) 0.049(2) Uiso 1.00 1 c . . .
H(14) H 0.4185(5) 0.2278(2) 0.1348(4) 0.049(2) Uiso 1.00 1 c . . .
H(15) H -0.1629(4) 0.2176(2) 0.0385(4) 0.029(2) Uiso 1.00 1 c . . .
H(16) H -0.1881(4) 0.1047(2) -0.0139(3) 0.027(2) Uiso 1.00 1 c . . .
H(20) H 0.2490(4) 0.3170(3) 0.0909(4) 0.042(2) Uiso 1.00 1 c . . .
H(21) H 0.1387(4) 0.3412(3) 0.0726(4) 0.042(2) Uiso 1.00 1 c . . .
H(22) H 0.2194(4) 0.3792(3) 0.1386(4) 0.041(2) Uiso 1.00 1 c . . .
H(17) H 0.2419(4) 0.2720(2) 0.3396(4) 0.036(2) Uiso 1.00 1 c . . .
H(18) H 0.3137(4) 0.2759(2) 0.2595(4) 0.036(2) Uiso 1.00 1 c . . .
H(19) H 0.2798(4) 0.3369(2) 0.3078(4) 0.036(2) Uiso 1.00 1 c . . .
H(23) H 0.1043(5) 0.4146(3) 0.2878(4) 0.052(2) Uiso 1.00 1 c . . .
H(24) H 0.0607(5) 0.4115(3) 0.1786(4) 0.052(2) Uiso 1.00 1 c . . .
H(25) H -0.0109(5) 0.4064(3) 0.2587(4) 0.052(2) Uiso 1.00 1 c . . .
H(26) H -0.0074(5) 0.3094(3) 0.3626(3) 0.048(2) Uiso 1.00 1 c . . .
H(27) H 0.0693(5) 0.2561(3) 0.3503(3) 0.048(2) Uiso 1.00 1 c . . .
H(28) H 0.1067(5) 0.3200(3) 0.3949(3) 0.048(2) Uiso 1.00 1 c . . .
H(29) H 0.0727(4) -0.1019(2) 0.3413(3) 0.023(2) Uiso 1.00 1 c . . .
H(30) H 0.0118(4) -0.1164(2) 0.1626(3) 0.026(2) Uiso 1.00 1 c . . .
H(31) H 0.0900(4) 0.1416(3) 0.5872(3) 0.037(2) Uiso 1.00 1 c . . .
H(32) H 0.0466(4) 0.1569(3) 0.4806(3) 0.037(2) Uiso 1.00 1 c . . .
H(33) H 0.0408(4) 0.0889(3) 0.5199(3) 0.037(2) Uiso 1.00 1 c . . .
H(34) H 0.3097(4) 0.1563(2) 0.4709(3) 0.039(2) Uiso 1.00 1 c . . .
H(35) H 0.2159(4) 0.1999(2) 0.4560(3) 0.040(2) Uiso 1.00 1 c . . .
H(36) H 0.2609(4) 0.1802(2) 0.5604(3) 0.040(2) Uiso 1.00 1 c . . .
H(37) H 0.3668(4) 0.0022(3) 0.5392(4) 0.038(2) Uiso 1.00 1 c . . .
H(38) H 0.3484(4) 0.0491(3) 0.4528(4) 0.038(2) Uiso 1.00 1 c . . .
H(39) H 0.3796(4) 0.0739(3) 0.5576(4) 0.038(2) Uiso 1.00 1 c . . .
H(40) H 0.2561(4) 0.0749(3) 0.6764(3) 0.040(2) Uiso 1.00 1 c . . .
H(41) H 0.1485(4) 0.0482(3) 0.6478(3) 0.040(2) Uiso 1.00 1 c . . .
H(42) H 0.2399(4) 0.0029(3) 0.6658(3) 0.040(2) Uiso 1.00 1 c . . .
H(43) H -0.0480(5) 0.0923(3) 0.3237(4) 0.069(3) Uiso 1.00 1 c . . .
H(44) H -0.1340(5) 0.0899(3) 0.2376(4) 0.069(3) Uiso 1.00 1 c . . .
H(45) H -0.0821(5) 0.1533(3) 0.2677(4) 0.069(3) Uiso 1.00 1 c . . .
H(46) H -0.2730(5) 0.3114(3) 0.4689(4) 0.059(2) Uiso 1.00 1 c . . .
H(47) H -0.3722(5) 0.3247(3) 0.4014(4) 0.059(3) Uiso 1.00 1 c . . .
H(48) H -0.3403(5) 0.2560(3) 0.4271(4) 0.059(2) Uiso 1.00 1 c . . .

loop_
_atom_site_aniso_label
_atom_site_aniso_U_11
_atom_site_aniso_U_22
_atom_site_aniso_U_33
_atom_site_aniso_U_12
_atom_site_aniso_U_13
_atom_site_aniso_U_23
Ni(1) 0.0149(6) 0.0176(5) 0.0154(5) -0.0009(5) -0.0004(4) -0.0008(5)
Ni(2) 0.0141(4) 0.0182(3) 0.0152(3) -0.0003(3) 0.0001(3) 0.0005(3)
O(1) 0.019(2) 0.032(2) 0.019(2) -0.003(2) 0.002(2) 0.004(2)
O(2) 0.020(2) 0.019(2) 0.024(2) 0.001(2) 0.001(2) -0.001(2)
O(3) 0.030(2) 0.018(2) 0.016(2) 0.003(2) -0.001(2) 0.002(2)
N(1) 0.017(3) 0.018(2) 0.016(2) 0.001(2) 0.000(2) -0.001(2)
N(2) 0.010(3) 0.019(2) 0.018(2) 0.002(2) -0.003(2) 0.002(2)
N(3) 0.017(3) 0.021(2) 0.022(2) 0.000(2) -0.000(2) 0.005(2)
N(4) 0.017(3) 0.048(3) 0.032(3) -0.008(2) 0.004(2) -0.002(2)
N(5) 0.019(3) 0.021(2) 0.016(2) 0.000(2) 0.002(2) 0.002(2)
N(6) 0.015(3) 0.018(2) 0.013(2) -0.003(2) -0.000(2) -0.001(2)
N(7) 0.031(3) 0.018(2) 0.021(2) -0.002(2) 0.004(2) -0.001(2)
N(8) 0.035(3) 0.018(2) 0.024(2) 0.003(2) -0.005(2) -0.010(2)
N(9) 0.013(3) 0.018(2) 0.022(2) -0.004(2) -0.001(2) -0.001(2)
N(10) 0.012(3) 0.021(2) 0.016(2) -0.001(2) -0.002(2) -0.002(2)
N(11) 0.022(3) 0.022(2) 0.011(2) 0.002(2) -0.001(2) -0.001(2)
N(12) 0.032(3) 0.028(2) 0.007(2) -0.003(2) -0.003(2) 0.002(2)
N(13) 0.056(4) 0.072(4) 0.050(3) 0.009(3) 0.028(3) -0.005(3)
N(14) 0.087(5) 0.062(4) 0.044(3) 0.005(4) 0.025(4) -0.005(3)
C(1) 0.015(3) 0.019(3) 0.020(3) -0.002(2) 0.002(2) 0.003(2)
C(2) 0.023(4) 0.024(3) 0.023(3) 0.000(3) 0.010(2) -0.001(3)
C(3) 0.029(4) 0.024(3) 0.015(3) 0.005(3) 0.006(2) 0.002(2)
C(4) 0.017(3) 0.024(3) 0.020(3) 0.001(3) 0.001(2) -0.000(3)
C(5) 0.014(3) 0.028(3) 0.025(3) -0.004(2) -0.005(2) 0.005(3)
C(6) 0.025(4) 0.026(3) 0.031(3) -0.010(3) 0.003(3) 0.005(3)
C(7) 0.020(4) 0.028(3) 0.038(3) -0.005(3) -0.011(3) 0.004(3)
C(8) 0.030(4) 0.031(3) 0.031(3) -0.007(3) -0.001(3) 0.001(3)
C(9) 0.021(4) 0.051(4) 0.042(4) -0.009(3) 0.005(3) 0.010(3)
C(10) 0.044(5) 0.035(4) 0.043(4) -0.011(3) -0.002(3) 0.013(3)
C(11) 0.018(3) 0.017(3) 0.017(3) -0.000(2) 0.003(2) -0.001(2)
C(12) 0.023(4) 0.019(3) 0.033(3) 0.005(2) 0.001(3) 0.003(3)
C(13) 0.016(3) 0.027(3) 0.024(3) -0.001(2) -0.003(2) 0.001(3)
C(14) 0.019(4) 0.016(3) 0.024(3) 0.000(2) 0.003(2) 0.005(2)
C(15) 0.032(4) 0.015(3) 0.020(3) -0.005(3) -0.005(2) -0.001(2)
C(18) 0.036(4) 0.029(3) 0.039(3) -0.007(3) -0.001(3) -0.003(3)
C(17) 0.034(4) 0.026(3) 0.029(3) -0.002(3) -0.005(3) -0.000(3)
C(16) 0.042(4) 0.026(3) 0.029(3) 0.004(3) 0.002(3) -0.007(3)
C(19) 0.045(4) 0.029(3) 0.056(4) 0.002(3) -0.010(3) -0.009(3)
C(20) 0.052(5) 0.047(4) 0.022(3) 0.008(3) -0.004(3) -0.011(3)
C(21) 0.010(3) 0.022(3) 0.015(2) 0.004(2) 0.002(2) 0.004(2)
C(22) 0.025(3) 0.018(3) 0.015(3) -0.002(2) 0.003(2) 0.005(2)
C(23) 0.023(3) 0.021(3) 0.022(3) -0.002(2) 0.001(2) -0.002(2)
C(24) 0.010(3) 0.021(3) 0.018(3) 0.001(2) -0.001(2) -0.001(2)
C(25) 0.032(4) 0.027(3) 0.009(2) -0.000(3) 0.001(2) -0.000(2)
C(26) 0.031(4) 0.027(3) 0.017(3) -0.000(3) -0.003(2) -0.001(3)
C(27) 0.046(4) 0.030(3) 0.017(3) 0.008(3) 0.002(3) 0.000(3)
C(28) 0.045(4) 0.033(3) 0.021(3) -0.010(3) -0.009(3) -0.006(3)
C(29) 0.029(4) 0.036(4) 0.029(3) 0.002(3) -0.006(3) 0.003(3)
C(30) 0.050(4) 0.033(3) 0.017(3) 0.001(3) -0.004(3) -0.003(3)
C(31) 0.032(4) 0.054(4) 0.033(3) -0.003(3) 0.001(3) 0.001(3)
C(32) 0.040(5) 0.102(6) 0.030(3) -0.010(4) 0.005(3) -0.003(4)
C(33) 0.049(5) 0.035(4) 0.035(4) 0.001(3) 0.002(3) -0.008(3)
C(34) 0.062(5) 0.039(4) 0.047(4) -0.013(4) 0.015(4) -0.011(3)

loop_
_atom_type_symbol
_atom_type_description
_atom_type_scat_dispersion_real
_atom_type_scat_dispersion_imag
_atom_type_scat_source
C C 0.003 0.002
;
International Tables for Crystallography
(1992, Vol. C, Tables 4.2.6.8 and 6.1.1.4)
;
H H 0.000 0.000
;
International Tables for Crystallography
(1992, Vol. C, Table 6.1.1.4)
;
N N 0.006 0.003
;
International Tables for Crystallography
(1992, Vol. C, Tables 4.2.6.8 and 6.1.1.4)
;
O O 0.011 0.006
;
International Tables for Crystallography
(1992, Vol. C, Tables 4.2.6.8 and 6.1.1.4)
;
Ni Ni 0.339 1.112
;
International Tables for Crystallography
(1992, Vol. C, Tables 4.2.6.8 and 6.1.1.4)
;

loop_
_geom_angle_atom_site_label_1
_geom_angle_atom_site_label_2
_geom_angle_atom_site_label_3
_geom_angle
_geom_angle_publ_flag
_geom_angle_site_symmetry_1
_geom_angle_site_symmetry_2
_geom_angle_site_symmetry_3
N(1) Ni(1) N(5) 90.2(2) yes . . .
N(1) Ni(1) N(9) 89.9(1) yes . . .
N(5) Ni(1) N(9) 90.7(1) yes . . .
O(1) Ni(2) O(2) 88.2(1) yes . . .
O(1) Ni(2) O(3) 86.4(1) yes . . .
O(1) Ni(2) N(2) 83.0(1) yes . . .
O(1) Ni(2) N(6) 171.3(1) yes . . .
O(1) Ni(2) N(10) 95.4(1) yes . . .
O(2) Ni(2) O(3) 87.3(1) yes . . .
O(2) Ni(2) N(2) 96.3(1) yes . . .
O(2) Ni(2) N(6) 85.4(1) yes . . .
O(2) Ni(2) N(10) 172.2(2) yes . . .
O(3) Ni(2) N(2) 168.7(1) yes . . .
O(3) Ni(2) N(6) 99.2(1) yes . . .
O(3) Ni(2) N(10) 86.1(1) yes . . .
N(2) Ni(2) N(6) 91.8(2) yes . . .
N(2) Ni(2) N(10) 91.0(2) yes . . .
N(6) Ni(2) N(10) 91.6(2) yes . . .
N(3) O(1) Ni(2) 114.1(2) yes . . .
N(7) O(2) Ni(2) 114.2(3) yes . . .
N(11) O(3) Ni(2) 116.3(2) yes . . .
N(2) N(1) C(3) 107.6(4) yes . . .
N(2) N(1) Ni(1) 122.4(3) yes . . .
C(3) N(1) Ni(1) 128.7(3) yes . . .
C(1) N(2) Ni(2) 127.1(3) yes . . .
C(1) N(2) N(1) 108.2(4) yes . . .
Ni(2) N(2) N(1) 124.1(3) yes . . .
C(4) N(3) C(5) 108.4(4) yes . . .
C(4) N(3) O(1) 127.7(4) yes . . .
C(5) N(3) O(1) 122.2(3) yes . . .
C(4) N(4) C(6) 108.3(4) yes . . .
N(6) N(5) C(13) 107.3(4) yes . . .
N(6) N(5) Ni(1) 122.1(3) yes . . .
C(13) N(5) Ni(1) 128.7(3) yes . . .
C(11) N(6) Ni(2) 126.5(3) yes . . .
C(11) N(6) N(5) 108.2(4) yes . . .
Ni(2) N(6) N(5) 124.9(3) yes . . .
C(14) N(7) C(15) 110.1(4) yes . . .
C(14) N(7) O(2) 126.8(4) yes . . .
C(15) N(7) O(2) 121.9(4) yes . . .
C(14) N(8) C(16) 105.9(4) yes . . .
N(10) N(9) C(23) 108.6(4) yes . . .
N(10) N(9) Ni(1) 121.1(3) yes . . .
C(23) N(9) Ni(1) 128.6(3) yes . . .
C(21) N(10) Ni(2) 126.0(3) yes . . .
C(21) N(10) N(9) 107.8(4) yes . . .
Ni(2) N(10) N(9) 125.7(3) yes . . .
C(24) N(11) C(25) 110.6(4) yes . . .
C(24) N(11) O(3) 128.3(4) yes . . .
C(25) N(11) O(3) 119.5(4) yes . . .
C(24) N(12) C(26) 105.5(4) yes . . .
C(2) C(1) C(4) 128.4(5) yes . . .
C(2) C(1) N(2) 110.9(4) yes . . .
C(4) C(1) N(2) 120.7(4) yes . . .
C(3) C(2) H(1) 129.0(6) no . . .
C(3) C(2) C(1) 102.4(5) yes . . .
H(1) C(2) C(1) 128.6(6) no . . .
H(2) C(3) N(1) 123.8(6) no . . .
H(2) C(3) C(2) 125.2(6) no . . .
N(1) C(3) C(2) 111.0(4) yes . . .
N(3) C(4) N(4) 113.1(4) yes . . .
N(3) C(4) C(1) 121.3(4) yes . . .
N(4) C(4) C(1) 125.6(4) yes . . .
C(6) C(5) C(7) 113.7(4) yes . . .
C(6) C(5) C(8) 115.8(4) yes . . .
C(6) C(5) N(3) 99.5(4) yes . . .
C(7) C(5) C(8) 109.1(4) yes . . .
C(7) C(5) N(3) 106.3(4) yes . . .
C(8) C(5) N(3) 111.8(4) yes . . .
C(9) C(6) C(10) 109.5(5) yes . . .
C(9) C(6) N(4) 110.7(4) yes . . .
C(9) C(6) C(5) 115.5(4) yes . . .
C(10) C(6) N(4) 104.9(4) yes . . .
C(10) C(6) C(5) 112.7(5) yes . . .
N(4) C(6) C(5) 102.9(4) yes . . .
H(3) C(7) H(4) 109.5(7) no . . .
H(3) C(7) H(5) 109.5(7) no . . .
H(3) C(7) C(5) 110.1(6) no . . .
H(4) C(7) H(5) 109.5(7) no . . .
H(4) C(7) C(5) 108.5(5) no . . .
H(5) C(7) C(5) 109.8(5) no . . .
H(6) C(8) H(7) 109.5(7) no . . .
H(6) C(8) H(8) 109.5(7) no . . .
H(6) C(8) C(5) 110.1(6) no . . .
H(7) C(8) H(8) 109.5(7) no . . .
H(7) C(8) C(5) 108.6(5) no . . .
H(8) C(8) C(5) 109.7(6) no . . .
H(9) C(9) H(10) 109.5(7) no . . .
H(9) C(9) H(11) 109.5(7) no . . .
H(9) C(9) C(6) 109.0(6) no . . .
H(10) C(9) H(11) 109.5(7) no . . .
H(10) C(9) C(6) 108.3(6) no . . .
H(11) C(9) C(6) 111.1(6) no . . .
H(12) C(10) H(13) 109.5(7) no . . .
H(12) C(10) H(14) 109.5(7) no . . .
H(12) C(10) C(6) 109.3(6) no . . .
H(13) C(10) H(14) 109.5(7) no . . .
H(13) C(10) C(6) 109.9(6) no . . .
H(14) C(10) C(6) 109.1(6) no . . .
C(12) C(11) C(14) 129.7(5) yes . . .
C(12) C(11) N(6) 110.1(4) yes . . .
C(14) C(11) N(6) 120.2(4) yes . . .
C(13) C(12) H(15) 129.0(6) no . . .
C(13) C(12) C(11) 103.5(4) yes . . .
H(15) C(12) C(11) 127.5(6) no . . .
H(16) C(13) N(5) 124.4(6) no . . .
H(16) C(13) C(12) 124.8(6) no . . .
N(5) C(13) C(12) 110.8(4) yes . . .
N(7) C(14) N(8) 111.7(4) yes . . .
N(7) C(14) C(11) 124.2(4) yes . . .
N(8) C(14) C(11) 124.1(5) yes . . .
C(18) C(15) C(17) 111.0(4) yes . . .
C(18) C(15) C(16) 113.7(4) yes . . .
C(18) C(15) N(7) 106.4(4) yes . . .
C(17) C(15) C(16) 115.4(4) yes . . .
C(17) C(15) N(7) 110.0(4) yes . . .
C(16) C(15) N(7) 99.3(4) yes . . .
H(20) C(18) H(21) 109.5(7) no . . .
H(20) C(18) H(22) 109.5(7) no . . .
H(20) C(18) C(15) 110.4(6) no . . .
H(21) C(18) H(22) 109.5(7) no . . .
H(21) C(18) C(15) 108.5(6) no . . .
H(22) C(18) C(15) 109.6(5) no . . .
H(17) C(17) H(18) 109.5(7) no . . .
H(17) C(17) H(19) 109.5(7) no . . .
H(17) C(17) C(15) 110.1(6) no . . .
H(18) C(17) H(19) 109.5(7) no . . .
H(18) C(17) C(15) 109.7(5) no . . .
H(19) C(17) C(15) 108.7(5) no . . .
C(19) C(16) C(20) 109.2(5) yes . . .
C(19) C(16) N(8) 110.9(4) yes . . .
C(19) C(16) C(15) 114.7(5) yes . . .
C(20) C(16) N(8) 108.5(4) yes . . .
C(20) C(16) C(15) 112.0(4) yes . . .
N(8) C(16) C(15) 101.2(4) yes . . .
H(23) C(19) H(24) 109.5(7) no . . .
H(23) C(19) H(25) 109.5(7) no . . .
H(23) C(19) C(16) 108.3(6) no . . .
H(24) C(19) H(25) 109.5(7) no . . .
H(24) C(19) C(16) 109.8(6) no . . .
H(25) C(19) C(16) 110.3(6) no . . .
H(26) C(20) H(27) 109.5(7) no . . .
H(26) C(20) H(28) 109.5(7) no . . .
H(26) C(20) C(16) 108.5(6) no . . .
H(27) C(20) H(28) 109.5(7) no . . .
H(27) C(20) C(16) 109.3(5) no . . .
H(28) C(20) C(16) 110.6(6) no . . .
C(22) C(21) C(24) 129.9(4) yes . . .
C(22) C(21) N(10) 109.4(4) yes . . .
C(24) C(21) N(10) 120.6(4) yes . . .
C(23) C(22) H(29) 128.3(5) no . . .
C(23) C(22) C(21) 104.0(4) yes . . .
H(29) C(22) C(21) 127.7(5) no . . .
H(30) C(23) N(9) 124.7(5) no . . .
H(30) C(23) C(22) 125.2(6) no . . .
N(9) C(23) C(22) 110.2(4) yes . . .
N(11) C(24) N(12) 111.6(4) yes . . .
N(11) C(24) C(21) 125.0(4) yes . . .
N(12) C(24) C(21) 123.2(4) yes . . .
C(26) C(25) C(27) 113.1(4) yes . . .
C(26) C(25) C(28) 116.0(4) yes . . .
C(26) C(25) N(11) 98.8(4) yes . . .
C(27) C(25) C(28) 109.9(4) yes . . .
C(27) C(25) N(11) 106.5(4) yes . . .
C(28) C(25) N(11) 111.7(4) yes . . .
C(29) C(26) C(30) 110.1(4) yes . . .
C(29) C(26) N(12) 108.6(4) yes . . .
C(29) C(26) C(25) 112.0(4) yes . . .
C(30) C(26) N(12) 111.9(4) yes . . .
C(30) C(26) C(25) 112.9(4) yes . . .
N(12) C(26) C(25) 101.0(4) yes . . .
H(31) C(27) H(32) 109.5(7) no . . .
H(31) C(27) H(33) 109.5(7) no . . .
H(31) C(27) C(25) 110.4(6) no . . .
H(32) C(27) H(33) 109.5(7) no . . .
H(32) C(27) C(25) 109.7(6) no . . .
H(33) C(27) C(25) 108.3(6) no . . .
H(34) C(28) H(35) 109.5(7) no . . .
H(34) C(28) H(36) 109.5(7) no . . .
H(34) C(28) C(25) 108.6(6) no . . .
H(35) C(28) H(36) 109.5(7) no . . .
H(35) C(28) C(25) 109.9(6) no . . .
H(36) C(28) C(25) 109.9(6) no . . .
H(37) C(29) H(38) 109.5(7) no . . .
H(37) C(29) H(39) 109.5(7) no . . .
H(37) C(29) C(26) 110.6(6) no . . .
H(38) C(29) H(39) 109.5(7) no . . .
H(38) C(29) C(26) 108.8(5) no . . .
H(39) C(29) C(26) 109.0(6) no . . .
H(40) C(30) H(41) 109.5(7) no . . .
H(40) C(30) H(42) 109.5(7) no . . .
H(40) C(30) C(26) 109.2(6) no . . .
H(41) C(30) H(42) 109.5(7) no . . .
H(41) C(30) C(26) 107.9(5) no . . .
H(42) C(30) C(26) 111.3(6) no . . .
C(32) C(31) N(13) 176.1(7) yes . . .
H(43) C(32) H(44) 109.5(7) no . . .
H(43) C(32) H(45) 109.5(7) no . . .
H(43) C(32) C(31) 108.8(6) no . . .
H(44) C(32) H(45) 109.5(7) no . . .
H(44) C(32) C(31) 110.0(7) no . . .
H(45) C(32) C(31) 109.7(7) no . . .
C(34) C(33) N(14) 178.6(7) yes . . .
H(46) C(34) H(47) 109.5(7) no . . .
H(46) C(34) H(48) 109.5(7) no . . .
H(46) C(34) C(33) 109.2(7) no . . .
H(47) C(34) H(48) 109.5(7) no . . .
H(47) C(34) C(33) 109.4(6) no . . .
H(48) C(34) C(33) 109.8(7) no . . .

loop_
_geom_bond_atom_site_label_1
_geom_bond_atom_site_label_2
_geom_bond_distance
_geom_bond_publ_flag
_geom_bond_site_symmetry_1
_geom_bond_site_symmetry_2
Ni(1) N(1) 2.114(4) yes . .
Ni(1) N(5) 2.101(4) yes . .
Ni(1) N(9) 2.108(4) yes . .
Ni(2) O(1) 2.149(3) yes . .
Ni(2) O(2) 2.098(3) yes . .
Ni(2) O(3) 2.092(3) yes . .
Ni(2) N(2) 2.032(4) yes . .
Ni(2) N(6) 2.024(4) yes . .
Ni(2) N(10) 2.031(4) yes . .
O(1) N(3) 1.298(5) yes . .
O(2) N(7) 1.360(5) yes . .
O(3) N(11) 1.344(5) yes . .
N(1) N(2) 1.353(5) yes . .
N(1) C(3) 1.360(7) yes . .
N(2) C(1) 1.348(7) yes . .
N(3) C(4) 1.387(6) yes . .
N(3) C(5) 1.494(6) yes . .
N(4) C(4) 1.296(7) yes . .
N(4) C(6) 1.507(6) yes . .
N(5) N(6) 1.349(5) yes . .
N(5) C(13) 1.364(6) yes . .
N(6) C(11) 1.355(6) yes . .
N(7) C(14) 1.333(7) yes . .
N(7) C(15) 1.486(6) yes . .
N(8) C(14) 1.378(7) yes . .
N(8) C(16) 1.498(7) yes . .
N(9) N(10) 1.348(5) yes . .
N(9) C(23) 1.352(6) yes . .
N(10) C(21) 1.369(6) yes . .
N(11) C(24) 1.324(6) yes . .
N(11) C(25) 1.493(6) yes . .
N(12) C(24) 1.383(6) yes . .
N(12) C(26) 1.507(6) yes . .
N(13) C(31) 1.108(9) yes . .
N(14) C(33) 1.147(9) yes . .
C(1) C(2) 1.407(7) yes . .
C(1) C(4) 1.458(7) yes . .
C(2) C(3) 1.396(8) yes . .
C(2) H(1) 0.950(8) no . .
C(3) H(2) 0.950(8) no . .
C(5) C(6) 1.553(7) yes . .
C(5) C(7) 1.532(7) yes . .
C(5) C(8) 1.511(7) yes . .
C(6) C(9) 1.507(8) yes . .
C(6) C(10) 1.540(7) yes . .
C(7) H(3) 0.950(8) no . .
C(7) H(4) 0.950(8) no . .
C(7) H(5) 0.950(8) no . .
C(8) H(6) 0.950(8) no . .
C(8) H(7) 0.950(8) no . .
C(8) H(8) 0.950(8) no . .
C(9) H(9) 0.950(8) no . .
C(9) H(10) 0.950(8) no . .
C(9) H(11) 0.950(8) no . .
C(10) H(12) 0.950(8) no . .
C(10) H(13) 0.950(8) no . .
C(10) H(14) 0.950(8) no . .
C(11) C(12) 1.397(7) yes . .
C(11) C(14) 1.453(7) yes . .
C(12) C(13) 1.378(7) yes . .
C(12) H(15) 0.950(8) no . .
C(13) H(16) 0.950(8) no . .
C(15) C(18) 1.536(7) yes . .
C(15) C(17) 1.526(7) yes . .
C(15) C(16) 1.558(8) yes . .
C(18) H(20) 0.950(8) no . .
C(18) H(21) 0.950(8) no . .
C(18) H(22) 0.950(8) no . .
C(17) H(17) 0.950(8) no . .
C(17) H(18) 0.950(8) no . .
C(17) H(19) 0.950(8) no . .
C(16) C(19) 1.534(8) yes . .
C(16) C(20) 1.543(7) yes . .
C(19) H(23) 0.950(8) no . .
C(19) H(24) 0.950(8) no . .
C(19) H(25) 0.950(8) no . .
C(20) H(26) 0.950(8) no . .
C(20) H(27) 0.950(8) no . .
C(20) H(28) 0.950(8) no . .
C(21) C(22) 1.401(7) yes . .
C(21) C(24) 1.439(6) yes . .
C(22) C(23) 1.388(6) yes . .
C(22) H(29) 0.950(8) no . .
C(23) H(30) 0.950(8) no . .
C(25) C(26) 1.560(7) yes . .
C(25) C(27) 1.527(8) yes . .
C(25) C(28) 1.494(7) yes . .
C(26) C(29) 1.538(8) yes . .
C(26) C(30) 1.504(7) yes . .
C(27) H(31) 0.950(8) no . .
C(27) H(32) 0.950(8) no . .
C(27) H(33) 0.950(8) no . .
C(28) H(34) 0.950(8) no . .
C(28) H(35) 0.950(8) no . .
C(28) H(36) 0.950(8) no . .
C(29) H(37) 0.950(8) no . .
C(29) H(38) 0.950(8) no . .
C(29) H(39) 0.950(8) no . .
C(30) H(40) 0.950(8) no . .
C(30) H(41) 0.950(8) no . .
C(30) H(42) 0.950(8) no . .
C(31) C(32) 1.455(9) yes . .
C(32) H(43) 0.950(8) no . .
C(32) H(44) 0.950(8) no . .
C(32) H(45) 0.950(8) no . .
C(33) C(34) 1.468(9) yes . .
C(34) H(46) 0.950(8) no . .
C(34) H(47) 0.950(8) no . .
C(34) H(48) 0.950(8) no . .

loop_
_geom_contact_atom_site_label_1
_geom_contact_atom_site_label_2
_geom_contact_distance
_geom_contact_publ_flag
_geom_contact_site_symmetry_1
_geom_contact_site_symmetry_2
Ni(1) N(1) 2.114(4) yes . 55501
Ni(1) N(1) 2.114(4) yes . 55503
Ni(1) N(2) 3.060(4) yes . 55501
Ni(1) N(2) 3.060(4) yes . 55503
Ni(1) N(5) 2.101(4) yes . 55501
Ni(1) N(5) 2.101(4) yes . 55503
Ni(1) N(6) 3.040(4) yes . 55501
Ni(1) N(6) 3.040(4) yes . 55503
Ni(1) N(9) 2.108(4) yes . 55501
Ni(1) N(9) 2.108(4) yes . 55503
Ni(1) N(10) 3.033(3) yes . 55501
Ni(1) N(10) 3.033(3) yes . 55503
Ni(1) C(3) 3.148(6) yes . 55501
Ni(1) C(3) 3.148(6) yes . 55503
Ni(1) C(13) 3.140(5) yes . 55501
Ni(1) C(13) 3.140(5) yes . 55503
Ni(1) C(23) 3.135(5) yes . 55501
Ni(1) C(23) 3.135(5) yes . 55503
Ni(1) H(2) 3.333(5) no . 55501
Ni(1) H(2) 3.333(5) no . 55503
Ni(1) H(16) 3.345(5) no . 55501
Ni(1) H(16) 3.345(5) no . 55503
Ni(1) H(30) 3.336(5) no . 55501
Ni(1) H(30) 3.336(5) no . 55503
Ni(2) O(1) 2.149(3) yes . 55501
Ni(2) O(2) 2.098(3) yes . 55501
Ni(2) O(3) 2.092(3) yes . 55501
Ni(2) N(1) 3.007(4) yes . 55501
Ni(2) N(2) 2.032(4) yes . 55501
Ni(2) N(3) 2.930(4) yes . 55501
Ni(2) N(5) 3.007(4) yes . 55501
Ni(2) N(6) 2.024(4) yes . 55501
Ni(2) N(7) 2.930(4) yes . 55501
Ni(2) N(9) 3.023(4) yes . 55501
Ni(2) N(10) 2.031(4) yes . 55501
Ni(2) N(11) 2.946(4) yes . 55501
Ni(2) C(1) 3.041(5) yes . 55501
Ni(2) C(4) 3.345(5) yes . 55501
Ni(2) C(11) 3.033(5) yes . 55501
Ni(2) C(14) 3.316(5) yes . 55501
Ni(2) C(21) 3.045(5) yes . 55501
Ni(2) C(24) 3.333(5) yes . 55501
Ni(2) H(46) 3.590(6) no . 55404
O(1) Ni(2) 2.149(3) yes . 55501
O(1) O(2) 2.957(4) yes . 55501
O(1) O(3) 2.903(5) yes . 55501
O(1) N(2) 2.772(5) yes . 55501
O(1) N(4) 3.486(6) yes . 55501
O(1) N(10) 3.093(5) yes . 55501
O(1) N(11) 3.076(5) yes . 55501
O(1) C(1) 2.947(5) yes . 55501
O(1) C(4) 2.410(6) yes . 55501
O(1) C(5) 2.446(6) yes . 55501
O(1) C(6) 3.581(7) yes . 55501
O(1) C(7) 3.034(6) yes . 55501
O(1) C(8) 2.936(6) yes . 55501
O(1) C(21) 3.499(6) yes . 55501
O(1) C(24) 3.373(6) yes . 55501
O(1) H(3) 2.775(6) no . 55501
O(1) H(4) 3.298(7) no . 55501
O(1) H(7) 3.114(6) no . 55501
O(1) H(8) 2.689(6) no . 55501
O(1) H(38) 3.085(6) no . 55501
O(2) Ni(2) 2.098(3) yes . 55501
O(2) O(1) 2.957(4) yes . 55501
O(2) O(3) 2.891(5) yes . 55501
O(2) N(2) 3.076(5) yes . 55501
O(2) N(3) 3.026(5) yes . 55501
O(2) N(6) 2.797(5) yes . 55501
O(2) N(8) 3.558(6) yes . 55501
O(2) C(1) 3.484(6) yes . 55501
O(2) C(4) 3.310(6) yes . 55501
O(2) C(11) 2.970(6) yes . 55501
O(2) C(14) 2.408(6) yes . 55501
O(2) C(15) 2.488(6) yes . 55501
O(2) C(18) 3.098(6) yes . 55501
O(2) C(17) 2.912(6) yes . 55501
O(2) C(34) 3.244(6) yes . 55404
O(2) H(7) 3.564(6) no . 55501
O(2) H(14) 3.000(7) no . 55501
O(2) H(20) 2.831(6) no . 55501
O(2) H(21) 3.387(6) no . 55501
O(2) H(17) 3.094(6) no . 55501
O(2) H(18) 2.642(6) no . 55501
O(2) H(46) 2.563(7) no . 55404
O(2) H(47) 3.482(6) no . 55404
O(2) H(48) 3.243(6) no . 55404
O(3) Ni(2) 2.092(3) yes . 55501
O(3) O(1) 2.903(5) yes . 55501
O(3) O(2) 2.891(5) yes . 55501
O(3) N(6) 3.135(4) yes . 55501
O(3) N(7) 3.037(5) yes . 55501
O(3) N(10) 2.814(5) yes . 55501
O(3) N(12) 3.545(5) yes . 55501
O(3) C(11) 3.581(5) yes . 55501
O(3) C(14) 3.386(6) yes . 55501
O(3) C(21) 2.987(6) yes . 55501
O(3) C(24) 2.402(6) yes . 55501
O(3) C(25) 2.452(5) yes . 55501
O(3) C(27) 3.057(6) yes . 55501
O(3) C(28) 2.885(6) yes . 55501
O(3) C(32) 3.164(7) yes . 55501
O(3) H(17) 3.366(6) no . 55501
O(3) H(27) 2.895(7) no . 55501
O(3) H(32) 2.773(6) no . 55501
O(3) H(33) 3.358(6) no . 55501
O(3) H(34) 3.063(6) no . 55501
O(3) H(35) 2.616(6) no . 55501
O(3) H(43) 2.566(7) no . 55501
O(3) H(45) 2.914(7) no . 55501
N(1) Ni(1) 2.114(4) yes . 55501
N(1) Ni(2) 3.007(4) yes . 55501
N(1) N(5) 2.986(6) yes . 55501
N(1) N(5) 2.974(5) yes . 55503
N(1) N(6) 3.116(6) yes . 55501
N(1) N(9) 2.982(6) yes . 55501
N(1) N(9) 2.989(5) yes . 55503
N(1) N(10) 3.312(5) yes . 55501
N(1) C(1) 2.188(6) yes . 55501
N(1) C(2) 2.272(7) yes . 55501
N(1) C(4) 3.574(6) yes . 55501
N(1) C(13) 3.384(6) yes . 55503
N(1) C(23) 3.306(6) yes . 55503
N(1) H(1) 3.193(7) no . 55501
N(1) H(2) 2.047(6) no . 55501
N(1) H(16) 3.104(6) no . 55503
N(1) H(30) 3.146(6) no . 55503
N(1) H(46) 3.425(7) no . 55404
N(1) H(47) 3.125(7) no . 55404
N(2) Ni(1) 3.060(4) yes . 55501
N(2) Ni(2) 2.032(4) yes . 55501
N(2) O(1) 2.772(5) yes . 55501
N(2) O(2) 3.076(5) yes . 55501
N(2) N(3) 2.896(5) yes . 55501
N(2) N(5) 3.342(6) yes . 55501
N(2) N(6) 2.912(6) yes . 55501
N(2) N(9) 3.130(6) yes . 55501
N(2) N(10) 2.899(6) yes . 55501
N(2) C(2) 2.269(7) yes . 55501
N(2) C(3) 2.189(6) yes . 55501
N(2) C(4) 2.439(6) yes . 55501
N(2) C(34) 3.486(7) yes . 55404
N(2) H(1) 3.188(7) no . 55501
N(2) H(2) 3.098(6) no . 55501
N(2) H(46) 2.893(7) no . 55404
N(2) H(47) 3.207(7) no . 55404
N(3) Ni(2) 2.930(4) yes . 55501
N(3) O(2) 3.026(5) yes . 55501
N(3) N(2) 2.896(5) yes . 55501
N(3) N(4) 2.240(6) yes . 55501
N(3) C(1) 2.481(6) yes . 55501
N(3) C(6) 2.325(7) yes . 55501
N(3) C(7) 2.422(6) yes . 55501
N(3) C(8) 2.488(6) yes . 55501
N(3) C(10) 3.100(7) yes . 55501
N(3) H(3) 2.597(6) no . 55501
N(3) H(4) 2.582(7) no . 55501
N(3) H(5) 3.254(6) no . 55501
N(3) H(6) 3.304(6) no . 55501
N(3) H(7) 2.665(6) no . 55501
N(3) H(8) 2.675(6) no . 55501
N(3) H(14) 2.806(7) no . 55501
N(4) O(1) 3.486(6) yes . 55501
N(4) N(3) 2.240(6) yes . 55501
N(4) C(1) 2.450(7) yes . 55501
N(4) C(2) 3.110(6) yes . 55501
N(4) C(5) 2.393(6) yes . 55501
N(4) C(7) 3.180(6) yes . 55501
N(4) C(9) 2.480(7) yes . 55501
N(4) C(10) 2.415(7) yes . 55501
N(4) H(1) 3.077(6) no . 55501
N(4) H(4) 2.872(6) no . 55501
N(4) H(9) 2.648(7) no . 55501
N(4) H(10) 2.645(7) no . 55501
N(4) H(11) 3.309(7) no . 55501
N(4) H(12) 3.250(7) no . 55501
N(4) H(13) 2.586(7) no . 55501
N(4) H(14) 2.574(7) no . 55501
N(4) H(26) 3.095(7) no . 55404
N(4) H(28) 3.350(7) no . 55404
N(4) H(46) 3.484(8) no . 55404
N(5) Ni(1) 2.101(4) yes . 55501
N(5) Ni(2) 3.007(4) yes . 55501
N(5) N(1) 2.986(6) yes . 55501
N(5) N(1) 2.974(5) yes . 55503
N(5) N(2) 3.342(6) yes . 55501
N(5) N(9) 2.994(5) yes . 55501
N(5) N(9) 2.958(5) yes . 55503
N(5) N(10) 3.116(5) yes . 55501
N(5) C(3) 3.304(7) yes . 55503
N(5) C(11) 2.190(6) yes . 55501
N(5) C(12) 2.257(7) yes . 55501
N(5) C(14) 3.568(6) yes . 55501
N(5) C(23) 3.351(6) yes . 55503
N(5) C(32) 3.567(7) yes . 55501
N(5) H(2) 3.128(7) no . 55503
N(5) H(15) 3.179(7) no . 55501
N(5) H(16) 2.056(6) no . 55501
N(5) H(30) 3.077(6) no . 55503
N(5) H(44) 2.993(7) no . 55501
N(5) H(45) 3.411(7) no . 55501
N(6) Ni(1) 3.040(4) yes . 55501
N(6) Ni(2) 2.024(4) yes . 55501
N(6) O(2) 2.797(5) yes . 55501
N(6) O(3) 3.135(4) yes . 55501
N(6) N(1) 3.116(6) yes . 55501
N(6) N(2) 2.912(6) yes . 55501
N(6) N(7) 2.909(5) yes . 55501
N(6) N(9) 3.344(5) yes . 55501
N(6) N(10) 2.908(5) yes . 55501
N(6) C(12) 2.256(7) yes . 55501
N(6) C(13) 2.185(6) yes . 55501
N(6) C(14) 2.435(6) yes . 55501
N(6) C(32) 3.325(7) yes . 55501
N(6) H(15) 3.172(7) no . 55501
N(6) H(16) 3.097(6) no . 55501
N(6) H(43) 3.431(7) no . 55501
N(6) H(44) 3.108(7) no . 55501
N(6) H(45) 2.910(7) no . 55501
N(6) H(47) 3.378(7) no . 55404
N(7) Ni(2) 2.930(4) yes . 55501
N(7) O(3) 3.037(5) yes . 55501
N(7) N(6) 2.909(5) yes . 55501
N(7) N(8) 2.244(6) yes . 55501
N(7) C(11) 2.464(6) yes . 55501
N(7) C(18) 2.419(7) yes . 55501
N(7) C(17) 2.467(6) yes . 55501
N(7) C(16) 2.320(7) yes . 55501
N(7) C(20) 3.055(7) yes . 55501
N(7) H(20) 2.596(7) no . 55501
N(7) H(21) 2.586(7) no . 55501
N(7) H(22) 3.248(7) no . 55501
N(7) H(17) 2.663(6) no . 55501
N(7) H(18) 2.654(7) no . 55501
N(7) H(19) 3.277(6) no . 55501
N(7) H(27) 2.745(7) no . 55501
N(7) H(28) 3.599(6) no . 55501
N(7) H(46) 3.362(7) no . 55404
N(7) H(48) 3.438(7) no . 55404
N(8) O(2) 3.558(6) yes . 55501
N(8) N(7) 2.244(6) yes . 55501
N(8) N(14) 3.168(8) yes . 55501
N(8) C(11) 2.501(6) yes . 55501
N(8) C(12) 3.134(6) yes . 55501
N(8) C(15) 2.362(7) yes . 55501
N(8) C(18) 3.086(8) yes . 55501
N(8) C(19) 2.497(7) yes . 55501
N(8) C(20) 2.467(6) yes . 55501
N(8) H(15) 3.065(6) no . 55501
N(8) H(21) 2.748(7) no . 55501
N(8) H(23) 3.301(7) no . 55501
N(8) H(24) 2.692(7) no . 55501
N(8) H(25) 2.693(7) no . 55501
N(8) H(26) 2.628(6) no . 55501
N(8) H(27) 2.642(6) no . 55501
N(8) H(28) 3.296(6) no . 55501
N(8) H(36) 3.340(7) no . 45404
N(8) H(39) 3.513(7) no . 45404
N(8) H(45) 3.423(8) no . 55501
N(9) Ni(1) 2.108(4) yes . 55501
N(9) Ni(2) 3.023(4) yes . 55501
N(9) N(1) 2.982(6) yes . 55501
N(9) N(1) 2.989(5) yes . 55503
N(9) N(2) 3.130(6) yes . 55501
N(9) N(5) 2.994(5) yes . 55501
N(9) N(5) 2.958(5) yes . 55503
N(9) N(6) 3.344(5) yes . 55501
N(9) C(3) 3.388(7) yes . 55503
N(9) C(13) 3.263(6) yes . 55503
N(9) C(21) 2.195(6) yes . 55501
N(9) C(22) 2.247(6) yes . 55501
N(9) C(24) 3.559(6) yes . 55501
N(9) H(2) 3.108(7) no . 55503
N(9) H(16) 3.119(7) no . 55503
N(9) H(29) 3.167(6) no . 55501
N(9) H(30) 2.047(6) no . 55501
N(10) Ni(1) 3.033(3) yes . 55501
N(10) Ni(2) 2.031(4) yes . 55501
N(10) O(1) 3.093(5) yes . 55501
N(10) O(3) 2.814(5) yes . 55501
N(10) N(1) 3.312(5) yes . 55501
N(10) N(2) 2.899(6) yes . 55501
N(10) N(5) 3.116(5) yes . 55501
N(10) N(6) 2.908(5) yes . 55501
N(10) N(11) 2.908(5) yes . 55501
N(10) C(22) 2.261(6) yes . 55501
N(10) C(23) 2.193(6) yes . 55501
N(10) C(24) 2.439(6) yes . 55501
N(10) H(29) 3.180(6) no . 55501
N(10) H(30) 3.104(6) no . 55501
N(10) H(43) 3.145(8) no . 55501
N(10) H(44) 3.568(8) no . 55501
N(11) Ni(2) 2.946(4) yes . 55501
N(11) O(1) 3.076(5) yes . 55501
N(11) N(10) 2.908(5) yes . 55501
N(11) N(12) 2.240(5) yes . 55501
N(11) C(21) 2.451(6) yes . 55501
N(11) C(26) 2.318(6) yes . 55501
N(11) C(27) 2.420(6) yes . 55501
N(11) C(28) 2.472(6) yes . 55501
N(11) C(29) 3.040(6) yes . 55501
N(11) H(31) 3.256(6) no . 55501
N(11) H(32) 2.580(7) no . 55501
N(11) H(33) 2.584(7) no . 55501
N(11) H(34) 2.650(7) no . 55501
N(11) H(35) 2.660(6) no . 55501
N(11) H(36) 3.289(6) no . 55501
N(11) H(38) 2.715(7) no . 55501
N(11) H(39) 3.571(6) no . 55501
N(11) H(43) 2.793(7) no . 55501
N(12) O(3) 3.545(5) yes . 55501
N(12) N(11) 2.240(5) yes . 55501
N(12) C(21) 2.483(5) yes . 55501
N(12) C(22) 3.104(6) yes . 55501
N(12) C(25) 2.367(7) yes . 55501
N(12) C(27) 3.062(7) yes . 55501
N(12) C(29) 2.472(7) yes . 55501
N(12) C(30) 2.494(6) yes . 55501
N(12) H(22) 3.414(7) no . 54502
N(12) H(29) 3.025(6) no . 55501
N(12) H(33) 2.706(7) no . 55501
N(12) H(37) 2.660(7) no . 55501
N(12) H(38) 2.643(7) no . 55501
N(12) H(39) 3.291(7) no . 55501
N(12) H(40) 3.305(6) no . 55501
N(12) H(41) 2.666(6) no . 55501
N(12) H(42) 2.698(5) no . 55501
N(13) C(18) 3.197(8) yes . 45504
N(13) C(32) 2.562(9) yes . 55501
N(13) H(5) 2.902(7) no . 45501
N(13) H(6) 3.140(8) no . 45501
N(13) H(11) 3.269(7) no . 45501
N(13) H(20) 2.763(7) no . 45504
N(13) H(21) 3.028(8) no . 45504
N(13) H(22) 3.289(7) no . 45504
N(13) H(43) 2.999(9) no . 55501
N(13) H(44) 3.006(8) no . 55501
N(13) H(45) 3.038(9) no . 55501
N(13) H(48) 3.045(8) no . 55501
N(14) N(8) 3.168(8) yes . 55501
N(14) C(34) 2.615(9) yes . 55501
N(14) H(11) 3.161(8) no . 45501
N(14) H(26) 2.971(8) no . 55501
N(14) H(36) 2.845(7) no . 45404
N(14) H(40) 3.072(8) no . 45404
N(14) H(45) 3.454(9) no . 55501
N(14) H(46) 3.057(8) no . 55501
N(14) H(47) 3.072(9) no . 55501
N(14) H(48) 3.067(9) no . 55501
C(1) Ni(2) 3.041(5) yes . 55501
C(1) O(1) 2.947(5) yes . 55501
C(1) O(2) 3.484(6) yes . 55501
C(1) N(1) 2.188(6) yes . 55501
C(1) N(3) 2.481(6) yes . 55501
C(1) N(4) 2.450(7) yes . 55501
C(1) C(3) 2.185(7) yes . 55501
C(1) C(34) 3.428(8) yes . 55404
C(1) H(1) 2.134(7) no . 55501
C(1) H(2) 3.109(7) no . 55501
C(1) H(46) 2.725(8) no . 55404
C(1) H(47) 3.427(8) no . 55404
C(2) N(1) 2.272(7) yes . 55501
C(2) N(2) 2.269(7) yes . 55501
C(2) N(4) 3.110(6) yes . 55501
C(2) C(4) 2.580(7) yes . 55501
C(2) H(2) 2.093(7) no . 55501
C(2) H(4) 3.455(8) no . 65503
C(2) H(9) 3.452(8) no . 65503
C(2) H(40) 3.462(6) no . 55401
C(2) H(46) 3.222(8) no . 55404
C(2) H(47) 3.519(8) no . 55404
C(3) Ni(1) 3.148(6) yes . 55501
C(3) Ni(1) 3.148(6) yes . 55503
C(3) Ni(1) 3.148(6) yes . 55505
C(3) N(2) 2.189(6) yes . 55501
C(3) N(5) 3.304(7) yes . 55503
C(3) N(9) 3.388(7) yes . 55503
C(3) C(1) 2.185(7) yes . 55501
C(3) C(13) 3.490(7) yes . 55503
C(3) C(23) 3.472(7) yes . 55503
C(3) H(1) 2.126(8) no . 55501
C(3) H(9) 3.555(8) no . 65503
C(3) H(16) 3.201(7) no . 55503
C(3) H(30) 3.408(7) no . 55503
C(3) H(40) 3.468(7) no . 55401
C(3) H(41) 3.529(6) no . 55401
C(3) H(42) 3.425(7) no . 55401
C(3) H(44) 3.194(8) no . 55503
C(3) H(46) 3.576(8) no . 55404
C(3) H(47) 3.294(8) no . 55404
C(4) Ni(2) 3.345(5) yes . 55501
C(4) O(1) 2.410(6) yes . 55501
C(4) O(2) 3.310(6) yes . 55501
C(4) N(1) 3.574(6) yes . 55501
C(4) N(2) 2.439(6) yes . 55501
C(4) C(2) 2.580(7) yes . 55501
C(4) C(5) 2.338(6) yes . 55501
C(4) C(6) 2.276(7) yes . 55501
C(4) C(7) 3.127(7) yes . 55501
C(4) C(9) 3.518(8) yes . 55501
C(4) C(10) 3.072(7) yes . 55501
C(4) H(1) 2.934(7) no . 55501
C(4) H(3) 3.530(7) no . 55501
C(4) H(4) 2.882(7) no . 55501
C(4) H(9) 3.584(8) no . 55501
C(4) H(13) 3.465(8) no . 55501
C(4) H(14) 2.853(7) no . 55501
C(4) H(46) 3.072(8) no . 55404
C(5) O(1) 2.446(6) yes . 55501
C(5) N(4) 2.393(6) yes . 55501
C(5) C(4) 2.338(6) yes . 55501
C(5) C(6) 1.553(7) yes . 55501
C(5) C(9) 2.588(8) yes . 55501
C(5) C(10) 2.574(7) yes . 55501
C(5) H(3) 2.061(7) no . 55501
C(5) H(4) 2.043(7) no . 55501
C(5) H(5) 2.058(7) no . 55501
C(5) H(6) 2.043(7) no . 55501
C(5) H(7) 2.025(7) no . 55501
C(5) H(8) 2.038(7) no . 55501
C(5) H(9) 2.756(8) no . 55501
C(5) H(10) 3.380(8) no . 55501
C(5) H(11) 2.825(8) no . 55501
C(5) H(12) 2.816(7) no . 55501
C(5) H(13) 3.383(7) no . 55501
C(5) H(14) 2.693(7) no . 55501
C(6) O(1) 3.581(7) yes . 55501
C(6) N(3) 2.325(7) yes . 55501
C(6) C(4) 2.276(7) yes . 55501
C(6) C(5) 1.553(7) yes . 55501
C(6) C(7) 2.582(7) yes . 55501
C(6) C(8) 2.596(7) yes . 55501
C(6) C(10) 1.540(7) yes . 55501
C(6) H(3) 3.385(7) no . 55501
C(6) H(4) 2.676(7) no . 55501
C(6) H(5) 2.855(7) no . 55501
C(6) H(6) 2.845(7) no . 55501
C(6) H(7) 2.729(8) no . 55501
C(6) H(8) 3.394(8) no . 55501
C(6) H(9) 2.027(8) no . 55501
C(6) H(10) 2.018(8) no . 55501
C(6) H(11) 2.051(8) no . 55501
C(6) H(12) 2.060(7) no . 55501
C(6) H(13) 2.067(7) no . 55501
C(6) H(14) 2.058(8) no . 55501
C(7) O(1) 3.034(6) yes . 55501
C(7) N(3) 2.422(6) yes . 55501
C(7) N(4) 3.180(6) yes . 55501
C(7) C(4) 3.127(7) yes . 55501
C(7) C(6) 2.582(7) yes . 55501
C(7) C(8) 2.478(7) yes . 55501
C(7) C(9) 2.935(8) yes . 55501
C(7) H(1) 3.486(7) no . 65503
C(7) H(6) 2.678(7) no . 55501
C(7) H(7) 3.296(7) no . 55501
C(7) H(8) 2.637(8) no . 55501
C(7) H(9) 2.608(8) no . 55501
C(7) H(11) 3.129(8) no . 55501
C(7) H(24) 3.561(8) no . 54502
C(7) H(25) 3.293(7) no . 54502
C(8) O(1) 2.936(6) yes . 55501
C(8) N(3) 2.488(6) yes . 55501
C(8) C(6) 2.596(7) yes . 55501
C(8) C(7) 2.478(7) yes . 55501
C(8) C(9) 3.473(8) yes . 55501
C(8) C(10) 2.921(8) yes . 55501
C(8) H(3) 2.671(7) no . 55501
C(8) H(4) 3.292(7) no . 55501
C(8) H(5) 2.654(8) no . 55501
C(8) H(11) 3.313(8) no . 55501
C(8) H(12) 2.718(8) no . 55501
C(8) H(14) 2.927(7) no . 55501
C(8) H(18) 3.297(8) no . 55501
C(8) H(34) 3.242(8) no . 55501
C(8) H(38) 3.584(8) no . 55501
C(8) H(48) 3.373(8) no . 65501
C(9) N(4) 2.480(7) yes . 55501
C(9) C(4) 3.518(8) yes . 55501
C(9) C(5) 2.588(8) yes . 55501
C(9) C(7) 2.935(8) yes . 55501
C(9) C(8) 3.473(8) yes . 55501
C(9) C(10) 2.488(8) yes . 55501
C(9) H(4) 2.904(8) no . 55501
C(9) H(5) 2.775(8) no . 55501
C(9) H(6) 3.320(8) no . 55501
C(9) H(12) 2.677(8) no . 55501
C(9) H(13) 2.664(8) no . 55501
C(9) H(14) 3.304(9) no . 55501
C(9) H(15) 3.517(8) no . 65501
C(9) H(16) 3.484(8) no . 65501
C(9) H(28) 3.368(7) no . 55404
C(9) H(44) 3.505(8) no . 65501
C(10) N(3) 3.100(7) yes . 55501
C(10) N(4) 2.415(7) yes . 55501
C(10) C(4) 3.072(7) yes . 55501
C(10) C(5) 2.574(7) yes . 55501
C(10) C(6) 1.540(7) yes . 55501
C(10) C(8) 2.921(8) yes . 55501
C(10) C(9) 2.488(8) yes . 55501
C(10) H(6) 3.154(7) no . 55501
C(10) H(7) 2.544(8) no . 55501
C(10) H(9) 3.307(8) no . 55501
C(10) H(10) 2.608(9) no . 55501
C(10) H(11) 2.720(8) no . 55501
C(10) H(18) 3.280(8) no . 55501
C(10) H(31) 3.248(8) no . 55404
C(10) H(32) 3.432(8) no . 55404
C(11) Ni(2) 3.033(5) yes . 55501
C(11) O(2) 2.970(6) yes . 55501
C(11) O(3) 3.581(5) yes . 55501
C(11) N(5) 2.190(6) yes . 55501
C(11) N(7) 2.464(6) yes . 55501
C(11) N(8) 2.501(6) yes . 55501
C(11) C(13) 2.179(7) yes . 55501
C(11) C(32) 3.354(8) yes . 55501
C(11) H(15) 2.114(7) no . 55501
C(11) H(16) 3.101(7) no . 55501
C(11) H(44) 3.283(8) no . 55501
C(11) H(45) 2.647(8) no . 55501
C(11) H(47) 3.569(8) no . 55404
C(12) N(5) 2.257(7) yes . 55501
C(12) N(6) 2.256(7) yes . 55501
C(12) N(8) 3.134(6) yes . 55501
C(12) C(14) 2.580(7) yes . 55501
C(12) H(10) 3.247(8) no . 45501
C(12) H(16) 2.072(7) no . 55501
C(12) H(17) 3.403(7) no . 45404
C(12) H(19) 3.490(7) no . 45404
C(12) H(35) 3.481(7) no . 45404
C(12) H(36) 3.338(7) no . 45404
C(12) H(44) 3.300(8) no . 55501
C(12) H(45) 3.057(7) no . 55501
C(13) Ni(1) 3.140(5) yes . 55501
C(13) N(1) 3.384(6) yes . 55503
C(13) N(6) 2.185(6) yes . 55501
C(13) N(9) 3.263(6) yes . 55503
C(13) C(3) 3.490(7) yes . 55503
C(13) C(11) 2.179(7) yes . 55501
C(13) C(23) 3.410(7) yes . 55503
C(13) H(2) 3.415(7) no . 55503
C(13) H(9) 3.543(8) no . 45501
C(13) H(10) 3.348(8) no . 45501
C(13) H(15) 2.109(7) no . 55501
C(13) H(19) 3.171(7) no . 45404
C(13) H(30) 3.131(7) no . 55503
C(13) H(44) 3.084(7) no . 55501
C(13) H(45) 3.461(7) no . 55501
C(14) Ni(2) 3.316(5) yes . 55501
C(14) O(2) 2.408(6) yes . 55501
C(14) O(3) 3.386(6) yes . 55501
C(14) N(5) 3.568(6) yes . 55501
C(14) N(6) 2.435(6) yes . 55501
C(14) C(12) 2.580(7) yes . 55501
C(14) C(15) 2.313(7) yes . 55501
C(14) C(18) 3.096(8) yes . 55501
C(14) C(17) 3.565(7) yes . 55501
C(14) C(16) 2.296(7) yes . 55501
C(14) C(20) 3.050(7) yes . 55501
C(14) H(15) 2.926(7) no . 55501
C(14) H(20) 3.481(8) no . 55501
C(14) H(21) 2.863(7) no . 55501
C(14) H(26) 3.445(7) no . 55501
C(14) H(27) 2.800(7) no . 55501
C(14) H(45) 3.006(8) no . 55501
C(15) O(2) 2.488(6) yes . 55501
C(15) N(8) 2.362(7) yes . 55501
C(15) C(14) 2.313(7) yes . 55501
C(15) C(16) 1.558(8) yes . 55501
C(15) C(19) 2.604(8) yes . 55501
C(15) C(20) 2.571(8) yes . 55501
C(15) H(20) 2.068(8) no . 55501
C(15) H(21) 2.046(7) no . 55501
C(15) H(22) 2.059(7) no . 55501
C(15) H(17) 2.055(7) no . 55501
C(15) H(18) 2.051(8) no . 55501
C(15) H(19) 2.040(7) no . 55501
C(15) H(23) 2.822(7) no . 55501
C(15) H(24) 2.752(7) no . 55501
C(15) H(25) 3.410(8) no . 55501
C(15) H(26) 3.371(8) no . 55501
C(15) H(27) 2.687(8) no . 55501
C(15) H(28) 2.835(7) no . 55501
C(18) O(2) 3.098(6) yes . 55501
C(18) N(7) 2.419(7) yes . 55501
C(18) N(8) 3.086(8) yes . 55501
C(18) N(13) 3.197(8) yes . 55404
C(18) C(14) 3.096(8) yes . 55501
C(18) C(17) 2.523(7) yes . 55501
C(18) C(16) 2.591(8) yes . 55501
C(18) C(19) 2.971(8) yes . 55501
C(18) H(17) 3.344(7) no . 55501
C(18) H(18) 2.686(7) no . 55501
C(18) H(19) 2.707(7) no . 55501
C(18) H(23) 3.210(8) no . 55501
C(18) H(24) 2.604(8) no . 55501
C(18) H(29) 3.312(8) no . 55502
C(18) H(48) 3.314(8) no . 55404
C(17) O(2) 2.912(6) yes . 55501
C(17) N(7) 2.467(6) yes . 55501
C(17) C(14) 3.565(7) yes . 55501
C(17) C(18) 2.523(7) yes . 55501
C(17) C(16) 2.607(8) yes . 55501
C(17) C(19) 3.469(8) yes . 55501
C(17) C(20) 2.913(8) yes . 55501
C(17) H(7) 3.156(8) no . 55501
C(17) H(14) 3.471(8) no . 55501
C(17) H(15) 3.528(7) no . 55504
C(17) H(16) 3.483(7) no . 55504
C(17) H(20) 2.722(7) no . 55501
C(17) H(21) 3.330(7) no . 55501
C(17) H(22) 2.705(7) no . 55501
C(17) H(23) 3.269(8) no . 55501
C(17) H(27) 2.917(8) no . 55501
C(17) H(28) 2.726(8) no . 55501
C(17) H(30) 3.573(7) no . 55502
C(17) H(35) 3.219(7) no . 55501
C(16) N(7) 2.320(7) yes . 55501
C(16) C(14) 2.296(7) yes . 55501
C(16) C(15) 1.558(8) yes . 55501
C(16) C(18) 2.591(8) yes . 55501
C(16) C(17) 2.607(8) yes . 55501
C(16) C(20) 1.543(7) yes . 55501
C(16) H(20) 3.395(8) no . 55501
C(16) H(21) 2.678(8) no . 55501
C(16) H(22) 2.866(8) no . 55501
C(16) H(17) 2.746(8) no . 55501
C(16) H(18) 3.405(8) no . 55501
C(16) H(19) 2.851(8) no . 55501
C(16) H(23) 2.042(8) no . 55501
C(16) H(24) 2.060(8) no . 55501
C(16) H(25) 2.065(8) no . 55501
C(16) H(26) 2.053(8) no . 55501
C(16) H(27) 2.063(7) no . 55501
C(16) H(28) 2.077(7) no . 55501
C(19) N(8) 2.497(7) yes . 55501
C(19) C(15) 2.604(8) yes . 55501
C(19) C(18) 2.971(8) yes . 55501
C(19) C(17) 3.469(8) yes . 55501
C(19) C(20) 2.508(8) yes . 55501
C(19) H(3) 3.143(7) no . 55502
C(19) H(4) 3.345(8) no . 55502
C(19) H(21) 2.960(8) no . 55501
C(19) H(22) 2.793(9) no . 55501
C(19) H(19) 3.291(8) no . 55501
C(19) H(26) 2.680(8) no . 55501
C(19) H(27) 3.328(8) no . 55501
C(19) H(28) 2.686(7) no . 55501
C(19) H(39) 3.300(7) no . 45404
C(20) N(7) 3.055(7) yes . 55501
C(20) N(8) 2.467(6) yes . 55501
C(20) C(14) 3.050(7) yes . 55501
C(20) C(15) 2.571(8) yes . 55501
C(20) C(17) 2.913(8) yes . 55501
C(20) C(16) 1.543(7) yes . 55501
C(20) C(19) 2.508(8) yes . 55501
C(20) H(10) 3.305(7) no . 45504
C(20) H(13) 3.386(8) no . 45504
C(20) H(17) 2.533(8) no . 55501
C(20) H(19) 3.166(8) no . 55501
C(20) H(23) 2.666(8) no . 55501
C(20) H(24) 3.334(8) no . 55501
C(20) H(25) 2.687(8) no . 55501
C(20) H(32) 3.571(8) no . 55501
C(20) H(35) 3.228(8) no . 55501
C(21) Ni(2) 3.045(5) yes . 55501
C(21) O(1) 3.499(6) yes . 55501
C(21) O(3) 2.987(6) yes . 55501
C(21) N(9) 2.195(6) yes . 55501
C(21) N(11) 2.451(6) yes . 55501
C(21) N(12) 2.483(5) yes . 55501
C(21) C(23) 2.198(6) yes . 55501
C(21) H(22) 3.320(7) no . 54502
C(21) H(29) 2.120(7) no . 55501
C(21) H(30) 3.120(7) no . 55501
C(21) H(43) 3.084(8) no . 55501
C(22) N(9) 2.247(6) yes . 55501
C(22) N(10) 2.261(6) yes . 55501
C(22) N(12) 3.104(6) yes . 55501
C(22) C(24) 2.573(7) yes . 55501
C(22) H(20) 3.594(7) no . 54502
C(22) H(22) 2.999(7) no . 54502
C(22) H(19) 3.169(7) no . 54502
C(22) H(30) 2.085(6) no . 55501
C(23) Ni(1) 3.135(5) yes . 55501
C(23) N(1) 3.306(6) yes . 55503
C(23) N(5) 3.351(6) yes . 55503
C(23) N(10) 2.193(6) yes . 55501
C(23) C(3) 3.472(7) yes . 55503
C(23) C(13) 3.410(7) yes . 55503
C(23) C(21) 2.198(6) yes . 55501
C(23) H(2) 3.198(7) no . 55503
C(23) H(16) 3.370(7) no . 55503
C(23) H(19) 2.981(7) no . 54502
C(23) H(29) 2.113(6) no . 55501
C(23) H(47) 3.196(8) no . 44502
C(24) Ni(2) 3.333(5) yes . 55501
C(24) O(1) 3.373(6) yes . 55501
C(24) O(3) 2.402(6) yes . 55501
C(24) N(9) 3.559(6) yes . 55501
C(24) N(10) 2.439(6) yes . 55501
C(24) C(22) 2.573(7) yes . 55501
C(24) C(25) 2.318(7) yes . 55501
C(24) C(26) 2.301(6) yes . 55501
C(24) C(27) 3.086(7) yes . 55501
C(24) C(28) 3.563(7) yes . 55501
C(24) C(29) 3.040(7) yes . 55501
C(24) C(30) 3.598(6) yes . 55501
C(24) H(29) 2.927(7) no . 55501
C(24) H(32) 3.450(7) no . 55501
C(24) H(33) 2.848(7) no . 55501
C(24) H(37) 3.455(7) no . 55501
C(24) H(38) 2.779(7) no . 55501
C(24) H(43) 3.000(8) no . 55501
C(25) O(3) 2.452(5) yes . 55501
C(25) N(12) 2.367(7) yes . 55501
C(25) C(24) 2.318(7) yes . 55501
C(25) C(26) 1.560(7) yes . 55501
C(25) C(29) 2.569(8) yes . 55501
C(25) C(30) 2.555(6) yes . 55501
C(25) H(31) 2.061(7) no . 55501
C(25) H(32) 2.052(8) no . 55501
C(25) H(33) 2.036(8) no . 55501
C(25) H(34) 2.011(8) no . 55501
C(25) H(35) 2.025(7) no . 55501
C(25) H(36) 2.025(7) no . 55501
C(25) H(37) 3.384(8) no . 55501
C(25) H(38) 2.671(8) no . 55501
C(25) H(39) 2.810(7) no . 55501
C(25) H(40) 2.780(6) no . 55501
C(25) H(41) 2.659(7) no . 55501
C(25) H(42) 3.377(7) no . 55501
C(26) N(11) 2.318(6) yes . 55501
C(26) C(24) 2.301(6) yes . 55501
C(26) C(25) 1.560(7) yes . 55501
C(26) C(27) 2.577(8) yes . 55501
C(26) C(28) 2.590(7) yes . 55501
C(26) H(31) 2.871(8) no . 55501
C(26) H(32) 3.376(8) no . 55501
C(26) H(33) 2.651(8) no . 55501
C(26) H(34) 2.715(7) no . 55501
C(26) H(35) 3.391(7) no . 55501
C(26) H(36) 2.842(7) no . 55501
C(26) H(37) 2.072(8) no . 55501
C(26) H(38) 2.052(8) no . 55501
C(26) H(39) 2.055(8) no . 55501
C(26) H(40) 2.026(6) no . 55501
C(26) H(41) 2.011(7) no . 55501
C(26) H(42) 2.050(7) no . 55501
C(27) O(3) 3.057(6) yes . 55501
C(27) N(11) 2.420(6) yes . 55501
C(27) N(12) 3.062(7) yes . 55501
C(27) C(24) 3.086(7) yes . 55501
C(27) C(26) 2.577(8) yes . 55501
C(27) C(28) 2.473(8) yes . 55501
C(27) C(30) 2.911(7) yes . 55501
C(27) H(13) 3.104(8) no . 45504
C(27) H(34) 3.290(8) no . 55501
C(27) H(35) 2.643(8) no . 55501
C(27) H(36) 2.667(8) no . 55501
C(27) H(40) 3.166(7) no . 55501
C(27) H(41) 2.491(7) no . 55501
C(27) H(43) 3.138(7) no . 55501
C(28) O(3) 2.885(6) yes . 55501
C(28) N(11) 2.472(6) yes . 55501
C(28) C(24) 3.563(7) yes . 55501
C(28) C(26) 2.590(7) yes . 55501
C(28) C(27) 2.473(8) yes . 55501
C(28) C(29) 2.928(8) yes . 55501
C(28) C(30) 3.380(7) yes . 55501
C(28) H(8) 3.388(8) no . 55501
C(28) H(15) 2.767(7) no . 55504
C(28) H(17) 3.090(7) no . 55501
C(28) H(27) 3.480(7) no . 55501
C(28) H(31) 2.652(8) no . 55501
C(28) H(32) 2.680(8) no . 55501
C(28) H(33) 3.281(8) no . 55501
C(28) H(38) 2.933(8) no . 55501
C(28) H(39) 2.720(8) no . 55501
C(28) H(40) 3.179(7) no . 55501
C(29) N(11) 3.040(6) yes . 55501
C(29) N(12) 2.472(7) yes . 55501
C(29) C(24) 3.040(7) yes . 55501
C(29) C(25) 2.569(8) yes . 55501
C(29) C(28) 2.928(8) yes . 55501
C(29) C(30) 2.493(8) yes . 55501
C(29) H(8) 3.363(8) no . 55501
C(29) H(24) 3.570(8) no . 55504
C(29) H(34) 2.533(7) no . 55501
C(29) H(36) 3.192(8) no . 55501
C(29) H(40) 2.658(7) no . 55501
C(29) H(41) 3.304(8) no . 55501
C(29) H(42) 2.703(8) no . 55501
C(30) N(12) 2.494(6) yes . 55501
C(30) C(24) 3.598(6) yes . 55501
C(30) C(25) 2.555(6) yes . 55501
C(30) C(27) 2.911(7) yes . 55501
C(30) C(28) 3.380(7) yes . 55501
C(30) C(29) 2.493(8) yes . 55501
C(30) H(31) 2.752(8) no . 55501
C(30) H(33) 2.898(7) no . 55501
C(30) H(36) 3.204(7) no . 55501
C(30) H(37) 2.711(8) no . 55501
C(30) H(38) 3.304(8) no . 55501
C(30) H(39) 2.650(8) no . 55501
C(31) H(5) 3.217(8) no . 45501
C(31) H(11) 3.058(8) no . 45501
C(31) H(32) 3.310(8) no . 55501
C(31) H(33) 3.525(8) no . 55501
C(31) H(43) 1.977(9) no . 55501
C(31) H(44) 1.991(8) no . 55501
C(31) H(45) 1.987(9) no . 55501
C(32) O(3) 3.164(7) yes . 55501
C(32) N(5) 3.567(7) yes . 55501
C(32) N(6) 3.325(7) yes . 55501
C(32) N(13) 2.562(9) yes . 55501
C(32) C(11) 3.354(8) yes . 55501
C(32) H(2) 3.239(8) no . 55503
C(32) H(11) 3.372(8) no . 45501
C(32) H(32) 3.235(7) no . 55501
C(32) H(33) 3.545(7) no . 55501
C(33) H(11) 3.374(8) no . 45501
C(33) H(12) 3.439(9) no . 45501
C(33) H(26) 3.373(9) no . 55501
C(33) H(40) 3.507(8) no . 45404
C(33) H(46) 1.994(9) no . 55501
C(33) H(47) 2.00(1) no . 55501
C(33) H(48) 2.001(9) no . 55501
C(34) O(2) 3.244(6) yes . 45504
C(34) N(2) 3.486(7) yes . 45504
C(34) N(14) 2.615(9) yes . 55501
C(34) C(1) 3.428(8) yes . 45504
C(34) H(6) 3.311(8) no . 45501
C(34) H(20) 3.476(8) no . 45504
C(34) H(30) 3.264(8) no . 45502
H(1) N(1) 3.193(7) no . 55501
H(1) N(2) 3.188(7) no . 55501
H(1) N(4) 3.077(6) no . 55501
H(1) C(1) 2.134(7) no . 55501
H(1) C(3) 2.126(8) no . 55501
H(1) C(4) 2.934(7) no . 55501
H(1) C(7) 3.486(7) no . 65503
H(2) Ni(1) 3.333(5) no . 55501
H(2) N(1) 2.047(6) no . 55501
H(2) N(2) 3.098(6) no . 55501
H(2) N(5) 3.128(7) no . 55503
H(2) N(9) 3.108(7) no . 55503
H(2) C(1) 3.109(7) no . 55501
H(2) C(2) 2.093(7) no . 55501
H(2) C(13) 3.415(7) no . 55503
H(2) C(23) 3.198(7) no . 55503
H(2) C(30) 3.032(7) no . 55401
H(2) C(32) 3.239(8) no . 55503
H(3) O(1) 2.775(6) no . 55501
H(3) N(3) 2.597(6) no . 55501
H(3) C(4) 3.530(7) no . 55501
H(3) C(5) 2.061(7) no . 55501
H(3) C(6) 3.385(7) no . 55501
H(3) C(8) 2.671(7) no . 55501
H(3) C(19) 3.143(7) no . 54502
H(4) O(1) 3.298(7) no . 55501
H(4) N(3) 2.582(7) no . 55501
H(4) N(4) 2.872(6) no . 55501
H(4) C(2) 3.455(8) no . 65503
H(4) C(4) 2.882(7) no . 55501
H(4) C(5) 2.043(7) no . 55501
H(4) C(6) 2.676(7) no . 55501
H(4) C(8) 3.292(7) no . 55501
H(4) C(9) 2.904(8) no . 55501
H(4) C(19) 3.345(8) no . 54502
H(5) N(3) 3.254(6) no . 55501
H(5) N(13) 2.902(7) no . 65501
H(5) C(5) 2.058(7) no . 55501
H(5) C(6) 2.855(7) no . 55501
H(5) C(8) 2.654(8) no . 55501
H(5) C(9) 2.775(8) no . 55501
H(5) C(31) 3.217(8) no . 65501
H(6) N(3) 3.304(6) no . 55501
H(6) N(13) 3.140(8) no . 65501
H(6) C(5) 2.043(7) no . 55501
H(6) C(6) 2.845(7) no . 55501
H(6) C(7) 2.678(7) no . 55501
H(6) C(9) 3.320(8) no . 55501
H(6) C(10) 3.154(7) no . 55501
H(6) C(34) 3.311(8) no . 65501
H(7) O(1) 3.114(6) no . 55501
H(7) O(2) 3.564(6) no . 55501
H(7) N(3) 2.665(6) no . 55501
H(7) C(5) 2.025(7) no . 55501
H(7) C(6) 2.729(8) no . 55501
H(7) C(7) 3.296(7) no . 55501
H(7) C(10) 2.544(8) no . 55501
H(7) C(17) 3.156(8) no . 55501
H(8) O(1) 2.689(6) no . 55501
H(8) N(3) 2.675(6) no . 55501
H(8) C(5) 2.038(7) no . 55501
H(8) C(6) 3.394(8) no . 55501
H(8) C(7) 2.637(8) no . 55501
H(8) C(28) 3.388(8) no . 55501
H(8) C(29) 3.363(8) no . 55501
H(9) N(4) 2.648(7) no . 55501
H(9) C(2) 3.452(8) no . 65503
H(9) C(3) 3.555(8) no . 65503
H(9) C(4) 3.584(8) no . 55501
H(9) C(5) 2.756(8) no . 55501
H(9) C(6) 2.027(8) no . 55501
H(9) C(7) 2.608(8) no . 55501
H(9) C(10) 3.307(8) no . 55501
H(9) C(13) 3.543(8) no . 65501
H(10) N(4) 2.645(7) no . 55501
H(10) C(5) 3.380(8) no . 55501
H(10) C(6) 2.018(8) no . 55501
H(10) C(10) 2.608(9) no . 55501
H(10) C(12) 3.247(8) no . 65501
H(10) C(13) 3.348(8) no . 65501
H(10) C(20) 3.305(7) no . 55404
H(11) N(4) 3.309(7) no . 55501
H(11) N(13) 3.269(7) no . 65501
H(11) N(14) 3.161(8) no . 65501
H(11) C(5) 2.825(8) no . 55501
H(11) C(6) 2.051(8) no . 55501
H(11) C(7) 3.129(8) no . 55501
H(11) C(8) 3.313(8) no . 55501
H(11) C(10) 2.720(8) no . 55501
H(11) C(31) 3.058(8) no . 65501
H(11) C(32) 3.372(8) no . 65501
H(11) C(33) 3.374(8) no . 65501
H(12) N(4) 3.250(7) no . 55501
H(12) C(5) 2.816(7) no . 55501
H(12) C(6) 2.060(7) no . 55501
H(12) C(8) 2.718(8) no . 55501
H(12) C(9) 2.677(8) no . 55501
H(12) C(33) 3.439(9) no . 65501
H(13) N(4) 2.586(7) no . 55501
H(13) C(4) 3.465(8) no . 55501
H(13) C(5) 3.383(7) no . 55501
H(13) C(6) 2.067(7) no . 55501
H(13) C(9) 2.664(8) no . 55501
H(13) C(20) 3.386(8) no . 55404
H(13) C(27) 3.104(8) no . 55404
H(14) O(2) 3.000(7) no . 55501
H(14) N(3) 2.806(7) no . 55501
H(14) N(4) 2.574(7) no . 55501
H(14) C(4) 2.853(7) no . 55501
H(14) C(5) 2.693(7) no . 55501
H(14) C(6) 2.058(8) no . 55501
H(14) C(8) 2.927(7) no . 55501
H(14) C(9) 3.304(9) no . 55501
H(14) C(17) 3.471(8) no . 55501
H(15) N(5) 3.179(7) no . 55501
H(15) N(6) 3.172(7) no . 55501
H(15) N(8) 3.065(6) no . 55501
H(15) C(9) 3.517(8) no . 45501
H(15) C(11) 2.114(7) no . 55501
H(15) C(13) 2.109(7) no . 55501
H(15) C(14) 2.926(7) no . 55501
H(15) C(17) 3.528(7) no . 45404
H(15) C(28) 2.767(7) no . 45404
H(16) Ni(1) 3.345(5) no . 55501
H(16) N(1) 3.104(6) no . 55503
H(16) N(5) 2.056(6) no . 55501
H(16) N(6) 3.097(6) no . 55501
H(16) N(9) 3.119(7) no . 55503
H(16) C(3) 3.201(7) no . 55503
H(16) C(9) 3.484(8) no . 45501
H(16) C(11) 3.101(7) no . 55501
H(16) C(12) 2.072(7) no . 55501
H(16) C(17) 3.483(7) no . 45404
H(16) C(23) 3.370(7) no . 55503
H(20) O(2) 2.831(6) no . 55501
H(20) N(7) 2.596(7) no . 55501
H(20) N(13) 2.763(7) no . 55404
H(20) C(14) 3.481(8) no . 55501
H(20) C(15) 2.068(8) no . 55501
H(20) C(17) 2.722(7) no . 55501
H(20) C(16) 3.395(8) no . 55501
H(20) C(22) 3.594(7) no . 55502
H(20) C(34) 3.476(8) no . 55404
H(21) O(2) 3.387(6) no . 55501
H(21) N(7) 2.586(7) no . 55501
H(21) N(8) 2.748(7) no . 55501
H(21) N(13) 3.028(8) no . 55404
H(21) C(14) 2.863(7) no . 55501
H(21) C(15) 2.046(7) no . 55501
H(21) C(17) 3.330(7) no . 55501
H(21) C(16) 2.678(8) no . 55501
H(21) C(19) 2.960(8) no . 55501
H(22) N(7) 3.248(7) no . 55501
H(22) N(12) 3.414(7) no . 55502
H(22) N(13) 3.289(7) no . 55404
H(22) C(15) 2.059(7) no . 55501
H(22) C(17) 2.705(7) no . 55501
H(22) C(16) 2.866(8) no . 55501
H(22) C(19) 2.793(9) no . 55501
H(22) C(21) 3.320(7) no . 55502
H(22) C(22) 2.999(7) no . 55502
H(17) O(2) 3.094(6) no . 55501
H(17) O(3) 3.366(6) no . 55501
H(17) N(7) 2.663(6) no . 55501
H(17) C(12) 3.403(7) no . 55504
H(17) C(15) 2.055(7) no . 55501
H(17) C(18) 3.344(7) no . 55501
H(17) C(16) 2.746(8) no . 55501
H(17) C(20) 2.533(8) no . 55501
H(17) C(28) 3.090(7) no . 55501
H(18) O(2) 2.642(6) no . 55501
H(18) N(7) 2.654(7) no . 55501
H(18) C(8) 3.297(8) no . 55501
H(18) C(10) 3.280(8) no . 55501
H(18) C(15) 2.051(8) no . 55501
H(18) C(18) 2.686(7) no . 55501
H(18) C(16) 3.405(8) no . 55501
H(19) N(7) 3.277(6) no . 55501
H(19) C(12) 3.490(7) no . 55504
H(19) C(13) 3.171(7) no . 55504
H(19) C(15) 2.040(7) no . 55501
H(19) C(18) 2.707(7) no . 55501
H(19) C(16) 2.851(8) no . 55501
H(19) C(19) 3.291(8) no . 55501
H(19) C(20) 3.166(8) no . 55501
H(19) C(22) 3.169(7) no . 55502
H(19) C(23) 2.981(7) no . 55502
H(23) N(8) 3.301(7) no . 55501
H(23) C(15) 2.822(7) no . 55501
H(23) C(18) 3.210(8) no . 55501
H(23) C(17) 3.269(8) no . 55501
H(23) C(16) 2.042(8) no . 55501
H(23) C(20) 2.666(8) no . 55501
H(24) N(8) 2.692(7) no . 55501
H(24) C(7) 3.561(8) no . 55502
H(24) C(15) 2.752(7) no . 55501
H(24) C(18) 2.604(8) no . 55501
H(24) C(16) 2.060(8) no . 55501
H(24) C(20) 3.334(8) no . 55501
H(24) C(29) 3.570(8) no . 45404
H(25) N(8) 2.693(7) no . 55501
H(25) C(7) 3.293(7) no . 55502
H(25) C(15) 3.410(8) no . 55501
H(25) C(16) 2.065(8) no . 55501
H(25) C(20) 2.687(8) no . 55501
H(26) N(4) 3.095(7) no . 45504
H(26) N(8) 2.628(6) no . 55501
H(26) N(14) 2.971(8) no . 55501
H(26) C(14) 3.445(7) no . 55501
H(26) C(15) 3.371(8) no . 55501
H(26) C(16) 2.053(8) no . 55501
H(26) C(19) 2.680(8) no . 55501
H(26) C(33) 3.373(9) no . 55501
H(27) O(3) 2.895(7) no . 55501
H(27) N(7) 2.745(7) no . 55501
H(27) N(8) 2.642(6) no . 55501
H(27) C(14) 2.800(7) no . 55501
H(27) C(15) 2.687(8) no . 55501
H(27) C(17) 2.917(8) no . 55501
H(27) C(16) 2.063(7) no . 55501
H(27) C(19) 3.328(8) no . 55501
H(27) C(28) 3.480(7) no . 55501
H(28) N(4) 3.350(7) no . 45504
H(28) N(7) 3.599(6) no . 55501
H(28) N(8) 3.296(6) no . 55501
H(28) C(9) 3.368(7) no . 45504
H(28) C(15) 2.835(7) no . 55501
H(28) C(17) 2.726(8) no . 55501
H(28) C(16) 2.077(7) no . 55501
H(28) C(19) 2.686(7) no . 55501
H(29) N(9) 3.167(6) no . 55501
H(29) N(10) 3.180(6) no . 55501
H(29) N(12) 3.025(6) no . 55501
H(29) C(18) 3.312(8) no . 54502
H(29) C(21) 2.120(7) no . 55501
H(29) C(23) 2.113(6) no . 55501
H(29) C(24) 2.927(7) no . 55501
H(30) Ni(1) 3.336(5) no . 55501
H(30) N(1) 3.146(6) no . 55503
H(30) N(5) 3.077(6) no . 55503
H(30) N(9) 2.047(6) no . 55501
H(30) N(10) 3.104(6) no . 55501
H(30) C(3) 3.408(7) no . 55503
H(30) C(13) 3.131(7) no . 55503
H(30) C(17) 3.573(7) no . 54502
H(30) C(21) 3.120(7) no . 55501
H(30) C(22) 2.085(6) no . 55501
H(30) C(34) 3.264(8) no . 44502
H(31) N(11) 3.256(6) no . 55501
H(31) C(10) 3.248(8) no . 45504
H(31) C(25) 2.061(7) no . 55501
H(31) C(26) 2.871(8) no . 55501
H(31) C(28) 2.652(8) no . 55501
H(31) C(30) 2.752(8) no . 55501
H(32) O(3) 2.773(6) no . 55501
H(32) N(11) 2.580(7) no . 55501
H(32) C(10) 3.432(8) no . 45504
H(32) C(20) 3.571(8) no . 55501
H(32) C(24) 3.450(7) no . 55501
H(32) C(25) 2.052(8) no . 55501
H(32) C(26) 3.376(8) no . 55501
H(32) C(28) 2.680(8) no . 55501
H(32) C(31) 3.310(8) no . 55501
H(32) C(32) 3.235(7) no . 55501
H(33) O(3) 3.358(6) no . 55501
H(33) N(11) 2.584(7) no . 55501
H(33) N(12) 2.706(7) no . 55501
H(33) C(24) 2.848(7) no . 55501
H(33) C(25) 2.036(8) no . 55501
H(33) C(26) 2.651(8) no . 55501
H(33) C(28) 3.281(8) no . 55501
H(33) C(30) 2.898(7) no . 55501
H(33) C(31) 3.525(8) no . 55501
H(33) C(32) 3.545(7) no . 55501
H(34) O(3) 3.063(6) no . 55501
H(34) N(11) 2.650(7) no . 55501
H(34) C(8) 3.242(8) no . 55501
H(34) C(25) 2.011(8) no . 55501
H(34) C(26) 2.715(7) no . 55501
H(34) C(27) 3.290(8) no . 55501
H(34) C(29) 2.533(7) no . 55501
H(35) O(3) 2.616(6) no . 55501
H(35) N(11) 2.660(6) no . 55501
H(35) C(12) 3.481(7) no . 55504
H(35) C(17) 3.219(7) no . 55501
H(35) C(20) 3.228(8) no . 55501
H(35) C(25) 2.025(7) no . 55501
H(35) C(26) 3.391(7) no . 55501
H(35) C(27) 2.643(8) no . 55501
H(36) N(8) 3.340(7) no . 55504
H(36) N(11) 3.289(6) no . 55501
H(36) N(14) 2.845(7) no . 55504
H(36) C(12) 3.338(7) no . 55504
H(36) C(25) 2.025(7) no . 55501
H(36) C(26) 2.842(7) no . 55501
H(36) C(27) 2.667(8) no . 55501
H(36) C(29) 3.192(8) no . 55501
H(36) C(30) 3.204(7) no . 55501
H(37) N(12) 2.660(7) no . 55501
H(37) C(24) 3.455(7) no . 55501
H(37) C(25) 3.384(8) no . 55501
H(37) C(26) 2.072(8) no . 55501
H(37) C(30) 2.711(8) no . 55501
H(38) O(1) 3.085(6) no . 55501
H(38) N(11) 2.715(7) no . 55501
H(38) N(12) 2.643(7) no . 55501
H(38) C(8) 3.584(8) no . 55501
H(38) C(24) 2.779(7) no . 55501
H(38) C(25) 2.671(8) no . 55501
H(38) C(26) 2.052(8) no . 55501
H(38) C(28) 2.933(8) no . 55501
H(38) C(30) 3.304(8) no . 55501
H(39) N(8) 3.513(7) no . 55504
H(39) N(11) 3.571(6) no . 55501
H(39) N(12) 3.291(7) no . 55501
H(39) C(19) 3.300(7) no . 55504
H(39) C(25) 2.810(7) no . 55501
H(39) C(26) 2.055(8) no . 55501
H(39) C(28) 2.720(8) no . 55501
H(39) C(30) 2.650(8) no . 55501
H(40) N(12) 3.305(6) no . 55501
H(40) N(14) 3.072(8) no . 55504
H(40) C(25) 2.780(6) no . 55501
H(40) C(26) 2.026(6) no . 55501
H(40) C(27) 3.166(7) no . 55501
H(40) C(28) 3.179(7) no . 55501
H(40) C(29) 2.658(7) no . 55501
H(40) C(33) 3.507(8) no . 55504
H(41) N(12) 2.666(6) no . 55501
H(41) C(25) 2.659(7) no . 55501
H(41) C(26) 2.011(7) no . 55501
H(41) C(27) 2.491(7) no . 55501
H(41) C(29) 3.304(8) no . 55501
H(42) N(12) 2.698(5) no . 55501
H(42) C(25) 3.377(7) no . 55501
H(42) C(26) 2.050(7) no . 55501
H(42) C(29) 2.703(8) no . 55501
H(43) O(3) 2.566(7) no . 55501
H(43) N(6) 3.431(7) no . 55501
H(43) N(10) 3.145(8) no . 55501
H(43) N(11) 2.793(7) no . 55501
H(43) N(13) 2.999(9) no . 55501
H(43) C(21) 3.084(8) no . 55501
H(43) C(24) 3.000(8) no . 55501
H(43) C(27) 3.138(7) no . 55501
H(43) C(31) 1.977(9) no . 55501
H(44) N(5) 2.993(7) no . 55501
H(44) N(6) 3.108(7) no . 55501
H(44) N(10) 3.568(8) no . 55501
H(44) N(13) 3.006(8) no . 55501
H(44) C(3) 3.194(8) no . 55503
H(44) C(9) 3.505(8) no . 45501
H(44) C(11) 3.283(8) no . 55501
H(44) C(12) 3.300(8) no . 55501
H(44) C(13) 3.084(7) no . 55501
H(44) C(31) 1.991(8) no . 55501
H(45) O(3) 2.914(7) no . 55501
H(45) N(5) 3.411(7) no . 55501
H(45) N(6) 2.910(7) no . 55501
H(45) N(8) 3.423(8) no . 55501
H(45) N(13) 3.038(9) no . 55501
H(45) N(14) 3.454(9) no . 55501
H(45) C(11) 2.647(8) no . 55501
H(45) C(12) 3.057(7) no . 55501
H(45) C(13) 3.461(7) no . 55501
H(45) C(14) 3.006(8) no . 55501
H(45) C(31) 1.987(9) no . 55501
H(46) Ni(2) 3.590(6) no . 45504
H(46) O(2) 2.563(7) no . 45504
H(46) N(1) 3.425(7) no . 45504
H(46) N(2) 2.893(7) no . 45504
H(46) N(4) 3.484(8) no . 45504
H(46) N(7) 3.362(7) no . 45504
H(46) N(14) 3.057(8) no . 55501
H(46) C(1) 2.725(8) no . 45504
H(46) C(2) 3.222(8) no . 45504
H(46) C(3) 3.576(8) no . 45504
H(46) C(4) 3.072(8) no . 45504
H(46) C(33) 1.994(9) no . 55501
H(47) O(2) 3.482(6) no . 45504
H(47) N(1) 3.125(7) no . 45504
H(47) N(2) 3.207(7) no . 45504
H(47) N(6) 3.378(7) no . 45504
H(47) N(14) 3.072(9) no . 55501
H(47) C(1) 3.427(8) no . 45504
H(47) C(2) 3.519(8) no . 45504
H(47) C(3) 3.294(8) no . 45504
H(47) C(11) 3.569(8) no . 45504
H(47) C(23) 3.196(8) no . 45502
H(47) C(33) 2.00(1) no . 55501
H(48) O(2) 3.243(6) no . 45504
H(48) N(7) 3.438(7) no . 45504
H(48) N(13) 3.045(8) no . 55501
H(48) N(14) 3.067(9) no . 55501
H(48) C(8) 3.373(8) no . 45501
H(48) C(18) 3.314(8) no . 45504
H(48) C(33) 2.001(9) no . 55501
Ni(1) Ni(2) 3.681(3) yes . .

loop_
_geom_torsion_atom_site_label_1
_geom_torsion_atom_site_label_2
_geom_torsion_atom_site_label_3
_geom_torsion_atom_site_label_4
_geom_torsion
_geom_torsion_publ_flag
_geom_torsion_site_symmetry_1
_geom_torsion_site_symmetry_2
_geom_torsion_site_symmetry_3
_geom_torsion_site_symmetry_4
N(5) Ni(1) N(1) N(2) 56.4(3) yes . . . .
N(5) Ni(1) N(1) C(3) -138.8(4) yes . . . .
N(9) Ni(1) N(1) N(2) -34.3(3) yes . . . .
N(9) Ni(1) N(1) C(3) 130.5(4) yes . . . .
N(1) Ni(1) N(5) N(6) -33.2(3) yes . . . .
N(1) Ni(1) N(5) C(13) 128.9(4) yes . . . .
N(9) Ni(1) N(5) N(6) 56.7(3) yes . . . .
N(9) Ni(1) N(5) C(13) -141.3(4) yes . . . .
N(1) Ni(1) N(9) N(10) 56.9(3) yes . . . .
N(1) Ni(1) N(9) C(23) -139.6(4) yes . . . .
N(5) Ni(1) N(9) N(10) -33.3(3) yes . . . .
N(5) Ni(1) N(9) C(23) 130.2(4) yes . . . .
O(2) Ni(2) O(1) N(3) -45.5(3) yes . . . .
O(3) Ni(2) O(1) N(3) -132.8(3) yes . . . .
N(2) Ni(2) O(1) N(3) 51.1(3) yes . . . .
N(10) Ni(2) O(1) N(3) 141.5(3) yes . . . .
O(1) Ni(2) O(2) N(7) -138.2(2) yes . . . .
O(3) Ni(2) O(2) N(7) -51.7(2) yes . . . .
N(2) Ni(2) O(2) N(7) 139.0(2) yes . . . .
N(6) Ni(2) O(2) N(7) 47.7(2) yes . . . .
O(1) Ni(2) O(3) N(11) -53.1(3) yes . . . .
O(2) Ni(2) O(3) N(11) -141.5(3) yes . . . .
N(2) Ni(2) O(3) N(11) -32.8(7) yes . . . .
N(6) Ni(2) O(3) N(11) 133.6(3) yes . . . .
N(10) Ni(2) O(3) N(11) 42.6(3) yes . . . .
O(1) Ni(2) N(2) N(1) 153.4(3) yes . . . .
O(1) Ni(2) N(2) C(1) -36.3(4) yes . . . .
O(2) Ni(2) N(2) N(1) -119.1(3) yes . . . .
O(2) Ni(2) N(2) C(1) 51.1(4) yes . . . .
O(3) Ni(2) N(2) N(1) 133.1(5) yes . . . .
O(3) Ni(2) N(2) C(1) -56.7(8) yes . . . .
N(6) Ni(2) N(2) N(1) -33.5(3) yes . . . .
N(6) Ni(2) N(2) C(1) 136.7(4) yes . . . .
N(10) Ni(2) N(2) N(1) 58.1(3) yes . . . .
N(10) Ni(2) N(2) C(1) -131.6(4) yes . . . .
O(2) Ni(2) N(6) N(5) 154.6(3) yes . . . .
O(2) Ni(2) N(6) C(11) -32.6(4) yes . . . .
O(3) Ni(2) N(6) N(5) -119.0(3) yes . . . .
O(3) Ni(2) N(6) C(11) 53.9(4) yes . . . .
N(2) Ni(2) N(6) N(5) 58.4(3) yes . . . .
N(2) Ni(2) N(6) C(11) -128.8(4) yes . . . .
N(10) Ni(2) N(6) N(5) -32.7(3) yes . . . .
N(10) Ni(2) N(6) C(11) 140.2(4) yes . . . .
O(1) Ni(2) N(10) N(9) -117.3(4) yes . . . .
O(1) Ni(2) N(10) C(21) 53.8(4) yes . . . .
O(3) Ni(2) N(10) N(9) 156.8(4) yes . . . .
O(3) Ni(2) N(10) C(21) -32.2(4) yes . . . .
N(2) Ni(2) N(10) N(9) -34.2(4) yes . . . .
N(2) Ni(2) N(10) C(21) 136.9(4) yes . . . .
N(6) Ni(2) N(10) N(9) 57.6(4) yes . . . .
N(6) Ni(2) N(10) C(21) -131.3(4) yes . . . .
Ni(2) O(1) N(3) C(4) -45.7(6) yes . . . .
Ni(2) O(1) N(3) C(5) 150.9(3) yes . . . .
Ni(2) O(2) N(7) C(14) -44.5(5) yes . . . .
Ni(2) O(2) N(7) C(15) 149.2(3) yes . . . .
Ni(2) O(3) N(11) C(24) -38.4(6) yes . . . .
Ni(2) O(3) N(11) C(25) 157.0(4) yes . . . .
Ni(1) N(1) N(2) Ni(2) -21.0(5) yes . . . .
Ni(1) N(1) N(2) C(1) 167.1(3) yes . . . .
C(3) N(1) N(2) Ni(2) 171.4(3) yes . . . .
C(3) N(1) N(2) C(1) -0.4(5) yes . . . .
Ni(1) N(1) C(3) C(2) -166.1(3) yes . . . .
N(2) N(1) C(3) C(2) 0.4(5) yes . . . .
Ni(2) N(2) C(1) C(2) -171.3(3) yes . . . .
Ni(2) N(2) C(1) C(4) 8.9(6) yes . . . .
N(1) N(2) C(1) C(2) 0.3(5) yes . . . .
N(1) N(2) C(1) C(4) -179.5(4) yes . . . .
O(1) N(3) C(4) N(4) -176.8(5) yes . . . .
O(1) N(3) C(4) C(1) 2.9(8) yes . . . .
C(5) N(3) C(4) N(4) -11.6(6) yes . . . .
C(5) N(3) C(4) C(1) 168.2(4) yes . . . .
O(1) N(3) C(5) C(6) -169.9(4) yes . . . .
O(1) N(3) C(5) C(7) 71.8(5) yes . . . .
O(1) N(3) C(5) C(8) -47.1(6) yes . . . .
C(4) N(3) C(5) C(6) 23.8(5) yes . . . .
C(4) N(3) C(5) C(7) -94.4(4) yes . . . .
C(4) N(3) C(5) C(8) 146.7(4) yes . . . .
C(6) N(4) C(4) N(3) -7.4(6) yes . . . .
C(6) N(4) C(4) C(1) 172.9(5) yes . . . .
C(4) N(4) C(6) C(5) 22.2(5) yes . . . .
C(4) N(4) C(6) C(9) 146.2(4) yes . . . .
C(4) N(4) C(6) C(10) -95.8(5) yes . . . .
Ni(1) N(5) N(6) Ni(2) -21.5(5) yes . . . .
Ni(1) N(5) N(6) C(11) 164.5(3) yes . . . .
C(13) N(5) N(6) Ni(2) 173.1(3) yes . . . .
C(13) N(5) N(6) C(11) -0.9(5) yes . . . .
Ni(1) N(5) C(13) C(12) -163.2(4) yes . . . .
N(6) N(5) C(13) C(12) 0.9(5) yes . . . .
Ni(2) N(6) C(11) C(12) -173.3(4) yes . . . .
Ni(2) N(6) C(11) C(14) 6.4(7) yes . . . .
N(5) N(6) C(11) C(12) 0.6(5) yes . . . .
N(5) N(6) C(11) C(14) -179.8(4) yes . . . .
O(2) N(7) C(14) N(8) -174.4(4) yes . . . .
O(2) N(7) C(14) C(11) 4.7(8) yes . . . .
C(15) N(7) C(14) N(8) -6.8(5) yes . . . .
C(15) N(7) C(14) C(11) 172.3(4) yes . . . .
O(2) N(7) C(15) C(18) 75.3(5) yes . . . .
O(2) N(7) C(15) C(17) -45.0(6) yes . . . .
O(2) N(7) C(15) C(16) -166.5(4) yes . . . .
C(14) N(7) C(15) C(18) -93.0(5) yes . . . .
C(14) N(7) C(15) C(17) 146.7(4) yes . . . .
C(14) N(7) C(15) C(16) 25.2(5) yes . . . .
C(16) N(8) C(14) N(7) -16.2(5) yes . . . .
C(16) N(8) C(14) C(11) 164.8(4) yes . . . .
C(14) N(8) C(16) C(15) 30.6(5) yes . . . .
C(14) N(8) C(16) C(19) 152.7(4) yes . . . .
C(14) N(8) C(16) C(20) -87.3(5) yes . . . .
Ni(1) N(9) N(10) Ni(2) -21.1(5) yes . . . .
Ni(1) N(9) N(10) C(21) 166.4(3) yes . . . .
C(23) N(9) N(10) Ni(2) 172.3(3) yes . . . .
C(23) N(9) N(10) C(21) -0.1(5) yes . . . .
Ni(1) N(9) C(23) C(22) -166.0(4) yes . . . .
N(10) N(9) C(23) C(22) -0.8(6) yes . . . .
Ni(2) N(10) C(21) C(22) -171.5(4) yes . . . .
Ni(2) N(10) C(21) C(24) 11.1(7) yes . . . .
N(9) N(10) C(21) C(22) 0.9(5) yes . . . .
N(9) N(10) C(21) C(24) -176.5(4) yes . . . .
O(3) N(11) C(24) N(12) -172.1(4) yes . . . .
O(3) N(11) C(24) C(21) 3.8(8) yes . . . .
C(25) N(11) C(24) N(12) -6.4(6) yes . . . .
C(25) N(11) C(24) C(21) 169.5(4) yes . . . .
O(3) N(11) C(25) C(26) -167.3(4) yes . . . .
O(3) N(11) C(25) C(27) 75.3(5) yes . . . .
O(3) N(11) C(25) C(28) -44.7(6) yes . . . .
C(24) N(11) C(25) C(26) 25.6(5) yes . . . .
C(24) N(11) C(25) C(27) -91.8(5) yes . . . .
C(24) N(11) C(25) C(28) 148.2(4) yes . . . .
C(26) N(12) C(24) N(11) -17.0(5) yes . . . .
C(26) N(12) C(24) C(21) 166.9(4) yes . . . .
C(24) N(12) C(26) C(25) 31.7(5) yes . . . .
C(24) N(12) C(26) C(29) -86.3(4) yes . . . .
C(24) N(12) C(26) C(30) 152.1(4) yes . . . .
N(2) C(1) C(2) C(3) 0.0(5) yes . . . .
C(4) C(1) C(2) C(3) 179.8(5) yes . . . .
N(2) C(1) C(4) N(3) 20.0(7) yes . . . .
N(2) C(1) C(4) N(4) -160.3(5) yes . . . .
C(2) C(1) C(4) N(3) -159.8(5) yes . . . .
C(2) C(1) C(4) N(4) 19.9(9) yes . . . .
C(1) C(2) C(3) N(1) -0.3(5) yes . . . .
N(3) C(5) C(6) N(4) -26.5(5) yes . . . .
N(3) C(5) C(6) C(9) -147.3(4) yes . . . .
N(3) C(5) C(6) C(10) 85.9(5) yes . . . .
C(7) C(5) C(6) N(4) 86.0(5) yes . . . .
C(7) C(5) C(6) C(9) -34.7(6) yes . . . .
C(7) C(5) C(6) C(10) -161.6(4) yes . . . .
C(8) C(5) C(6) N(4) -146.5(4) yes . . . .
C(8) C(5) C(6) C(9) 92.7(6) yes . . . .
C(8) C(5) C(6) C(10) -34.1(6) yes . . . .
N(6) C(11) C(12) C(13) -0.0(6) yes . . . .
C(14) C(11) C(12) C(13) -179.6(5) yes . . . .
N(6) C(11) C(14) N(7) 18.4(8) yes . . . .
N(6) C(11) C(14) N(8) -162.7(5) yes . . . .
C(12) C(11) C(14) N(7) -162.0(5) yes . . . .
C(12) C(11) C(14) N(8) 16.9(8) yes . . . .
C(11) C(12) C(13) N(5) -0.5(6) yes . . . .
N(7) C(15) C(16) N(8) -32.3(4) yes . . . .
N(7) C(15) C(16) C(19) -151.8(4) yes . . . .
N(7) C(15) C(16) C(20) 83.0(5) yes . . . .
C(18) C(15) C(16) N(8) 80.2(5) yes . . . .
C(18) C(15) C(16) C(19) -39.3(6) yes . . . .
C(18) C(15) C(16) C(20) -164.4(4) yes . . . .
C(17) C(15) C(16) N(8) -149.9(4) yes . . . .
C(17) C(15) C(16) C(19) 90.7(5) yes . . . .
C(17) C(15) C(16) C(20) -34.5(6) yes . . . .
N(10) C(21) C(22) C(23) -1.4(6) yes . . . .
C(24) C(21) C(22) C(23) 175.8(5) yes . . . .
N(10) C(21) C(24) N(11) 12.9(8) yes . . . .
N(10) C(21) C(24) N(12) -171.6(5) yes . . . .
C(22) C(21) C(24) N(11) -164.0(5) yes . . . .
C(22) C(21) C(24) N(12) 11.5(8) yes . . . .
C(21) C(22) C(23) N(9) 1.3(6) yes . . . .
N(11) C(25) C(26) N(12) -33.0(5) yes . . . .
N(11) C(25) C(26) C(29) 82.3(5) yes . . . .
N(11) C(25) C(26) C(30) -152.7(5) yes . . . .
C(27) C(25) C(26) N(12) 79.2(4) yes . . . .
C(27) C(25) C(26) C(29) -165.4(4) yes . . . .
C(27) C(25) C(26) C(30) -40.4(6) yes . . . .
C(28) C(25) C(26) N(12) -152.5(4) yes . . . .
C(28) C(25) C(26) C(29) -37.1(6) yes . . . .
C(28) C(25) C(26) C(30) 87.8(6) yes . . . .
